data_1548315
loop_
_publ_author_name
'Hong-Ying Zang'
'Andreu Ruiz de la Oliva'
'Haralampos N. Miras'
'De-Liang Long'
'Roy T. McBurney'
'Leroy Cronin'

_publ_section_title
;
 Discovery of gigantic molecular nanostructures using a flow reaction
 array as a search engine
;
_journal_name_full 'Nature Communications'
_journal_page_first 3715
_journal_paper_doi 10.1038/ncomms4715
_journal_volume 5
_journal_year 2014
_chemical_formula_sum 'C20 H126 K14 Mo34 O148 S24'
_chemical_formula_weight 7314.01
_space_group_IT_number 57
_symmetry_cell_setting orthorhombic
_symmetry_space_group_name_Hall '-P 2c 2b'
_symmetry_space_group_name_H-M 'P b c m'
_atom_sites_solution_hydrogens none
_atom_sites_solution_primary direct
_atom_sites_solution_secondary difmap
_cell_angle_alpha 90.00
_cell_angle_beta 90.00
_cell_angle_gamma 90.00
_cell_formula_units_Z 4
_cell_length_a 26.515(2)
_cell_length_b 44.264(3)
_cell_length_c 17.7362(14)
_cell_measurement_reflns_used 9509
_cell_measurement_temperature 150(2)
_cell_measurement_theta_max 25.4
_cell_measurement_theta_min 2.17
_cell_volume 20816(3)
_computing_cell_refinement Apex2
_computing_data_collection Apex2
_computing_data_reduction Apex2
_computing_molecular_graphics Diamond3
_computing_publication_material WinGX
_computing_structure_refinement 'SHELXL-97 (Sheldrick, 1997)'
_computing_structure_solution 'SHELXS-97 (Sheldrick, 1990)'
_diffrn_ambient_temperature 150(2)
_diffrn_measured_fraction_theta_full 0.975
_diffrn_measured_fraction_theta_max 0.975
_diffrn_measurement_device_type 'Bruker Apex II Quazar CCD'
_diffrn_measurement_method '\w & \p scans'
_diffrn_radiation_monochromator graphite
_diffrn_radiation_source 'fine-focus sealed tube'
_diffrn_radiation_type MoK\a
_diffrn_radiation_wavelength 0.71073
_diffrn_reflns_av_R_equivalents 0.1156
_diffrn_reflns_av_sigmaI/netI 0.0558
_diffrn_reflns_limit_h_max 32
_diffrn_reflns_limit_h_min -32
_diffrn_reflns_limit_k_max 53
_diffrn_reflns_limit_k_min -54
_diffrn_reflns_limit_l_max 21
_diffrn_reflns_limit_l_min -21
_diffrn_reflns_number 271358
_diffrn_reflns_theta_full 25.99
_diffrn_reflns_theta_max 25.99
_diffrn_reflns_theta_min 0.90
_diffrn_standards_decay_% none
_exptl_absorpt_coefficient_mu 2.586
_exptl_absorpt_correction_T_max 0.9036
_exptl_absorpt_correction_T_min 0.7466
_exptl_absorpt_correction_type empirical
_exptl_absorpt_process_details SADABS
_exptl_crystal_colour orange
_exptl_crystal_density_diffrn 2.334
_exptl_crystal_density_meas ?
_exptl_crystal_density_method 'not measured'
_exptl_crystal_description block
_exptl_crystal_F_000 14032
_exptl_crystal_size_max 0.12
_exptl_crystal_size_mid 0.08
_exptl_crystal_size_min 0.04
_refine_diff_density_max 2.42
_refine_diff_density_min -1.91
_refine_diff_density_rms 0.33
_refine_ls_extinction_coef 0.000176(10)
_refine_ls_extinction_expression Fc^*^=kFc[1+0.001xFc^2^\l^3^/sin(2\q)]^-1/4^
_refine_ls_extinction_method SHELXL
_refine_ls_goodness_of_fit_ref 1.223
_refine_ls_hydrogen_treatment none
_refine_ls_matrix_type full
_refine_ls_number_parameters 1182
_refine_ls_number_reflns 20626
_refine_ls_number_restraints 0
_refine_ls_restrained_S_all 1.223
_refine_ls_R_factor_all 0.1338
_refine_ls_R_factor_gt 0.1173
_refine_ls_shift/su_max 0.001
_refine_ls_shift/su_mean 0.000
_refine_ls_structure_factor_coef Fsqd
_refine_ls_weighting_details 'calc w=1/[\s^2^(Fo^2^)+(0.0284P)^2^+1731.5488P] where P=(Fo^2^+2Fc^2^)/3'
_refine_ls_weighting_scheme calc
_refine_ls_wR_factor_gt 0.2478
_refine_ls_wR_factor_ref 0.2556
_reflns_number_gt 17146
_reflns_number_total 20626
_reflns_threshold_expression >2sigma(I)
_cod_data_source_file ncomms4715-s7.cif
_cod_data_source_block hz3725b
_cod_depositor_comments
;
The following automatic conversions were performed:

'_symmetry_cell_setting' value 'Orthorhombic' changed to
'orthorhombic' according to the built-in table from CIF Core
dictionary named 'cif_core.dic' version 2.4.1 from 2010-06-29.

'_exptl_crystal_density_meas' value 'none' was changed to '?' - the
value is perceived as not measured.

Automatic conversion script
Id: cif_fix_values 5376 2017-05-30 11:51:03Z andrius 
;
_cod_original_sg_symbol_H-M Pbcm
_cod_database_code 1548315

loop_
_symmetry_equiv_pos_as_xyz
'x, y, z'
'-x, -y, z+1/2'
'-x, y+1/2, -z+1/2'
'x, -y+1/2, -z'
'-x, -y, -z'
'x, y, -z-1/2'
'x, -y-1/2, z-1/2'
'-x, y-1/2, z'

loop_
_atom_site_label
_atom_site_type_symbol
_atom_site_fract_x
_atom_site_fract_y
_atom_site_fract_z
_atom_site_U_iso_or_equiv
_atom_site_adp_type
_atom_site_occupancy
_atom_site_symmetry_multiplicity
_atom_site_calc_flag
_atom_site_refinement_flags
_atom_site_disorder_assembly
_atom_site_disorder_group
Mo1 Mo 0.55509(6) 0.61656(3) 0.53295(11) 0.0255(4) Uani 1 1 d . . .
Mo2 Mo 0.10081(5) 0.61237(3) 0.64121(10) 0.0222(4) Uani 1 1 d . . .
Mo3 Mo 0.34171(8) 0.54383(5) 0.7500 0.0224(5) Uani 1 2 d S . .
Mo4 Mo 0.05605(8) 0.48093(5) 0.7500 0.0235(5) Uani 1 2 d S . .
Mo5 Mo 0.35750(8) 0.46935(4) 0.7500 0.0212(5) Uani 1 2 d S . .
Mo6 Mo 0.05798(8) 0.41626(5) 0.7500 0.0244(5) Uani 1 2 d S . .
Mo7 Mo 0.08782(8) 0.68550(5) 0.7500 0.0264(6) Uani 1 2 d S . .
Mo8 Mo 0.20072(8) 0.79557(5) 0.7500 0.0244(5) Uani 1 2 d S . .
Mo9 Mo 0.34433(8) 0.40530(5) 0.7500 0.0259(6) Uani 1 2 d S . .
Mo10 Mo 0.35568(6) 0.60387(3) 0.64116(11) 0.0265(4) Uani 1 1 d . . .
Mo11 Mo -0.15120(6) 0.68848(4) 0.66881(11) 0.0290(4) Uani 1 1 d . . .
Mo12 Mo 0.45649(6) 0.59059(3) 0.52099(11) 0.0256(4) Uani 1 1 d . . .
Mo13 Mo 0.14229(8) 0.36194(5) 0.7500 0.0301(6) Uani 1 2 d S . .
Mo14 Mo 0.09360(7) 0.55217(5) 0.7500 0.0206(5) Uani 1 2 d S . .
Mo15 Mo 0.63410(6) 0.63544(4) 0.66888(11) 0.0269(4) Uani 1 1 d . . .
Mo16 Mo 0.03867(6) 0.53627(3) 0.58897(11) 0.0280(4) Uani 1 1 d . . .
Mo17 Mo -0.08628(6) 0.65644(4) 0.53165(11) 0.0310(4) Uani 1 1 d . . .
Mo18 Mo 0.25007(8) 0.35789(5) 0.7500 0.0318(6) Uani 1 2 d S . .
Mo19 Mo -0.00409(6) 0.61362(4) 0.52137(11) 0.0264(4) Uani 1 1 d . . .
Mo20 Mo 0.10567(8) 0.74882(5) 0.7500 0.0353(7) Uani 1 2 d S . .
Mo21 Mo 0.39470(8) 0.67357(5) 0.7500 0.0327(7) Uani 1 2 d S . .
Mo22 Mo 0.30799(9) 0.79168(5) 0.7500 0.0360(7) Uani 1 2 d S . .
Mo23 Mo 0.38470(7) 0.52094(3) 0.58497(11) 0.0298(4) Uani 1 1 d . . .
Mo24 Mo 0.39252(9) 0.73794(5) 0.7500 0.0547(10) Uani 1 2 d S . .
S1 S 0.33943(17) 0.43828(10) 0.6478(3) 0.0283(11) Uani 1 1 d . . .
S2 S 0.06912(17) 0.44860(10) 0.6474(3) 0.0258(10) Uani 1 1 d . . .
S3 S 0.6529(3) 0.59578(17) 0.7500 0.0318(16) Uani 1 2 d S . .
S4 S -0.1889(3) 0.65432(17) 0.7500 0.0373(19) Uani 1 2 d S . .
S5 S 0.47794(17) 0.64097(10) 0.5424(3) 0.0295(11) Uani 1 1 d . . .
S6 S -0.1003(2) 0.71538(16) 0.7500 0.0314(16) Uani 1 2 d S . .
S7 S -0.00061(17) 0.66550(11) 0.5425(3) 0.0309(11) Uani 1 1 d . . .
S8 S 0.3830(2) 0.70547(12) 0.6487(4) 0.0480(17) Uani 1 1 d . . .
S9 S 0.53193(17) 0.56602(10) 0.5450(3) 0.0275(11) Uani 1 1 d . . .
S10 S 0.19657(18) 0.36541(11) 0.6485(4) 0.0360(13) Uani 1 1 d . . .
S11 S -0.08961(18) 0.60397(12) 0.5374(4) 0.0437(16) Uani 1 1 d . . .
S12 S 0.5990(2) 0.67053(15) 0.7500 0.0306(16) Uani 1 2 d S . .
S13 S 0.10851(18) 0.71584(10) 0.6481(3) 0.0317(12) Uani 1 1 d . . .
S14 S 0.2536(3) 0.78827(11) 0.8520(3) 0.0400(14) Uani 1 1 d . . .
K1 K 0.2286(2) 0.61021(15) 0.7500 0.0341(15) Uani 1 2 d S . .
K2 K 0.46199(18) 0.43626(12) 0.6359(4) 0.0475(14) Uani 1 1 d . . .
K3 K -0.0911(2) 0.53107(13) 0.5346(5) 0.073(2) Uani 1 1 d . . .
K4 K -0.2865(4) 0.7030(3) 0.7500 0.097(4) Uani 1 2 d S . .
K5 K 0.5230(6) 0.6998(3) 0.6237(10) 0.080(4) Uani 0.50 1 d P . .
K6 K 0.2165(5) 0.4486(3) 0.5220(9) 0.053(3) Uani 0.40 1 d P . .
K6" K 0.1757(13) 0.4680(7) 0.557(2) 0.065(8) Uiso 0.20 1 d P . .
K6' K 0.2461(10) 0.4273(6) 0.5013(16) 0.045(6) Uiso 0.20 1 d P . .
K7 K 0.0513(2) 0.54911(12) 0.3794(4) 0.0529(15) Uani 1 1 d . . .
K8 K -0.0188(5) 0.7319(3) 0.6190(9) 0.070(4) Uani 0.50 1 d P . .
K9' K 0.8106(11) 0.7723(7) 0.7806(16) 0.078(8) Uiso 0.25 1 d P . .
K9 K 0.7772(8) 0.7622(4) 0.7500 0.066(5) Uiso 0.50 2 d SP . .
K10 K 0.0521(6) 0.2854(3) 0.6752(9) 0.079(4) Uani 0.50 1 d P . .
O1 O 0.4211(6) 0.4680(4) 0.7500 0.028(5) Uani 1 2 d S . .
O2 O 0.4057(7) 0.3944(4) 0.7500 0.027(4) Uiso 1 2 d S . .
O3 O 0.3127(4) 0.3709(3) 0.6823(9) 0.028(3) Uani 1 1 d . . .
O4 O 0.2578(8) 0.3203(4) 0.7500 0.049(7) Uani 1 2 d S . .
O5 O 0.1243(7) 0.3253(4) 0.7500 0.041(6) Uani 1 2 d S . .
O6 O 0.0829(4) 0.3797(3) 0.6814(9) 0.031(3) Uani 1 1 d . . .
O7 O 0.1422(6) 0.4134(3) 0.7500 0.026(4) Uani 1 2 d S . .
O8 O -0.0051(6) 0.4104(4) 0.7500 0.026(4) Uani 1 2 d S . .
O9 O -0.0072(6) 0.4835(4) 0.7500 0.021(4) Uani 1 2 d S . .
O10 O 0.1474(6) 0.4865(4) 0.7500 0.032(5) Uani 1 2 d S . .
O11 O 0.2702(6) 0.4819(4) 0.7500 0.036(6) Uani 1 2 d S . .
O12 O 0.2599(6) 0.4090(4) 0.7500 0.033(5) Uani 1 2 d S . .
O13 O 0.1566(6) 0.5483(4) 0.7500 0.029(5) Uani 1 2 d S . .
O14 O 0.0850(4) 0.5672(3) 0.6465(8) 0.024(3) Uani 1 1 d . . .
O15 O 0.0733(4) 0.5178(3) 0.6815(9) 0.032(3) Uani 1 1 d . . .
O16 O 0.0827(8) 0.5261(3) 0.5256(10) 0.058(5) Uani 1 1 d . . .
O17 O 0.0070(5) 0.5675(3) 0.5425(9) 0.033(3) Uani 1 1 d . . .
O18 O 0.0967(6) 0.5984(4) 0.7500 0.026(4) Uani 1 2 d S . .
O19 O 0.1638(4) 0.6085(3) 0.6270(8) 0.026(3) Uani 1 1 d . . .
O20 O 0.0743(4) 0.6140(3) 0.5488(8) 0.027(3) Uani 1 1 d . . .
O21 O 0.0111(4) 0.6117(3) 0.6555(9) 0.027(3) Uani 1 1 d . . .
O22 O 0.0042(6) 0.6115(3) 0.4296(10) 0.046(4) Uani 1 1 d . . .
O23 O -0.0983(6) 0.6641(4) 0.4422(10) 0.050(4) Uani 1 1 d . . .
O24 O -0.1004(4) 0.6996(3) 0.5817(8) 0.028(3) Uani 1 1 d . . .
O25 O -0.0862(4) 0.6534(3) 0.6620(9) 0.029(3) Uani 1 1 d . . .
O26 O -0.1607(5) 0.6585(3) 0.5769(9) 0.034(3) Uani 1 1 d . . .
O27 O -0.1981(5) 0.7129(3) 0.6516(9) 0.037(4) Uani 1 1 d . . .
O28 O 0.0949(4) 0.6498(3) 0.6741(8) 0.026(3) Uani 1 1 d . . .
O29 O 0.0245(7) 0.6876(4) 0.7500 0.047(7) Uani 1 2 d S . .
O30 O 0.0456(8) 0.7610(5) 0.7500 0.063(8) Uani 1 2 d S . .
O31 O 0.1391(5) 0.7825(3) 0.8195(11) 0.049(5) Uani 1 1 d . . .
O32 O 0.1915(7) 0.8337(4) 0.7500 0.042(6) Uani 1 2 d S . .
O33 O 0.1903(6) 0.7429(4) 0.7500 0.024(4) Uiso 1 2 d S . .
O34 O 0.1791(6) 0.6702(4) 0.7500 0.033(5) Uani 1 2 d S . .
O35 O 0.3064(6) 0.7391(4) 0.7500 0.030(5) Uani 1 2 d S . .
O36 O 0.3015(6) 0.6658(4) 0.7500 0.027(4) Uani 1 2 d S . .
O37 O 0.4573(7) 0.6688(4) 0.7500 0.056(8) Uani 1 2 d S . .
O38 O 0.3771(5) 0.6393(3) 0.6749(9) 0.034(3) Uani 1 1 d . . .
O39 O 0.2927(5) 0.6092(3) 0.6268(9) 0.031(3) Uani 1 1 d . . .
O40 O 0.3822(4) 0.6028(3) 0.5485(10) 0.035(4) Uani 1 1 d . . .
O41 O 0.3544(6) 0.5891(4) 0.7500 0.025(4) Uani 1 2 d S . .
O42 O 0.2786(6) 0.5470(4) 0.7500 0.031(5) Uani 1 2 d S . .
O43 O 0.4246(10) 0.5384(6) 0.7500 0.061(7) Uiso 1 2 d S . .
O44 O 0.3547(4) 0.5578(3) 0.6453(9) 0.031(3) Uani 1 1 d . . .
O45 O 0.4224(5) 0.5485(3) 0.5365(7) 0.026(3) Uani 1 1 d . . .
O46 O 0.4525(5) 0.5905(3) 0.4256(8) 0.032(3) Uiso 1 1 d . . .
O47 O 0.5705(5) 0.6198(3) 0.4405(10) 0.041(4) Uani 1 1 d . . .
O48 O 0.4408(4) 0.5908(3) 0.6563(8) 0.025(3) Uani 1 1 d . . .
O49 O 0.5546(4) 0.6141(3) 0.6615(9) 0.028(3) Uani 1 1 d . . .
O50 O 0.5893(5) 0.6549(3) 0.5817(9) 0.033(3) Uani 1 1 d . . .
O51 O 0.6285(4) 0.6059(3) 0.5750(8) 0.026(3) Uani 1 1 d . . .
O52 O 0.6913(5) 0.6500(3) 0.6494(9) 0.036(4) Uani 1 1 d . . .
O53 O 0.3497(4) 0.5072(3) 0.6822(8) 0.028(3) Uani 1 1 d . . .
O54 O 0.3241(9) 0.8284(4) 0.7500 0.065(9) Uani 1 2 d S . .
O55 O 0.3661(6) 0.7746(3) 0.8186(14) 0.077(8) Uani 1 1 d . . .
O56 O 0.4544(9) 0.7452(5) 0.7500 0.105(15) Uani 1 2 d S . .
O57 O -0.0039(8) 0.5072(4) 0.5847(12) 0.071(6) Uiso 1 1 d . . .
O58 O 0.0103(8) 0.5561(5) 0.7194(12) 0.044(6) Uiso 0.70 1 d P . .
O58' O -0.0244(9) 0.5459(5) 0.6664(15) 0.022(5) Uiso 0.50 1 d P . .
O60 O 0.0109(6) 0.3352(3) 0.6631(13) 0.061(6) Uani 1 1 d . . .
O61 O 0.2983(5) 0.3761(3) 0.5327(11) 0.048(4) Uani 1 1 d . . .
O62' O 0.2445(10) 0.9201(6) 0.7500 0.044(7) Uiso 1 2 d S . .
O62 O 0.2427(11) 0.9267(6) 0.7803(19) 0.028(7) Uiso 0.50 1 d P . .
O63 O 0.3375(6) 0.5711(4) 0.4265(11) 0.060(5) Uani 1 1 d . . .
O64 O 0.2511(6) 0.3206(4) 0.4978(12) 0.056(5) Uani 1 1 d . . .
O65 O 0.0391(11) 0.7500 0.5000 0.095(12) Uani 1 2 d S . .
O66' O -0.137(3) 0.4895(19) 0.655(5) 0.05(2) Uiso 0.20 1 d P . .
O66 O -0.1744(7) 0.4924(4) 0.6398(12) 0.044(5) Uani 0.80 1 d P . .
O67 O 0.316(3) 0.4834(19) 0.304(5) 0.08(3) Uiso 0.25 1 d P . .
O68 O 0.5324(7) 0.4832(4) 0.5927(11) 0.058(5) Uiso 1 1 d . . .
O69 O 0.6599(7) 0.5475(4) 0.5603(15) 0.079(7) Uani 1 1 d . . .
O70 O 0.5265(8) 0.6547(5) 0.3228(13) 0.077(6) Uiso 1 1 d . . .
O71 O 0.1799(6) 0.5525(4) 0.5218(16) 0.087(8) Uani 1 1 d . . .
O72 O -0.1466(12) 0.7500 0.5000 0.091(11) Uani 1 2 d S . .
O73 O -0.2189(7) 0.6096(4) 0.6087(17) 0.092(9) Uani 1 1 d . . .
O74 O 0.4503(9) 0.5215(5) 0.6573(15) 0.025(6) Uiso 0.50 1 d P . .
O75' O 0.3324(11) 0.2674(7) 0.4090(18) 0.039(7) Uiso 0.50 1 d P . .
O75 O 0.3042(8) 0.2824(5) 0.4053(14) 0.018(5) Uiso 0.50 1 d P . .
O76 O 0.2695(9) 0.8646(5) 0.8651(14) 0.084(7) Uiso 1 1 d . . .
O77 O 0.1253(8) 0.5890(6) 0.4265(17) 0.105(9) Uani 1 1 d . . .
O78 O 0.4347(11) 0.4934(5) 0.600(2) 0.039(8) Uani 0.50 1 d P . .
O78' O 0.4028(9) 0.4862(5) 0.5559(15) 0.024(5) Uiso 0.50 1 d P . .
O79' O 0.3249(10) 0.5227(6) 0.5311(16) 0.031(6) Uiso 0.50 1 d P . .
O79 O 0.3511(11) 0.5077(6) 0.5210(17) 0.035(7) Uiso 0.50 1 d P . .
O80 O 0.4805(11) 0.7195(6) 0.4916(18) 0.039(7) Uiso 0.50 1 d P . .
O81' O 0.253(3) 0.5130(14) 0.603(4) 0.026(14) Uiso 0.20 1 d P . .
O81 O 0.2270(12) 0.5187(7) 0.6230(19) 0.041(7) Uiso 0.50 1 d P . .
O82 O 0.5894(18) 0.7440(7) 0.667(3) 0.093(16) Uani 0.50 1 d P . .
O83' O 0.407(3) 0.3372(17) 0.677(5) 0.041(18) Uiso 0.20 1 d P . .
O83 O 0.3691(12) 0.3171(7) 0.668(2) 0.046(8) Uiso 0.50 1 d P . .
O84' O 0.3762(11) 0.7814(7) 0.9464(18) 0.041(7) Uiso 0.50 1 d P . .
O84 O 0.3292(17) 0.7618(10) 0.985(3) 0.037(11) Uiso 0.30 1 d P . .
O85' O 0.1746(15) 0.7685(9) 0.977(3) 0.037(10) Uiso 0.35 1 d P . .
O85 O 0.1272(12) 0.7770(7) 0.9518(19) 0.026(7) Uiso 0.40 1 d P . .
O86 O 0.3556(13) 0.8447(8) 0.952(2) 0.052(9) Uiso 0.50 1 d P . .
O87 O -0.139(2) 0.4630(12) 0.7500 0.078(15) Uiso 0.60 2 d SP . .
O87' O -0.110(3) 0.4331(16) 0.7500 0.063(18) Uiso 0.40 2 d SP . .
O88 O -0.2235(17) 0.5535(10) 0.709(3) 0.058(12) Uiso 0.40 1 d P . .
O88' O -0.208(3) 0.5771(19) 0.7500 0.021(19) Uiso 0.20 2 d SP . .
O89 O 0.1645(12) 0.2853(7) 0.632(2) 0.049(8) Uiso 0.50 1 d P . .
O90' O 0.533(2) 0.4285(15) 0.7500 0.054(16) Uiso 0.40 2 d SP . .
O90 O 0.5177(18) 0.4088(11) 0.7500 0.064(12) Uiso 0.60 2 d SP . .
O91 O 0.246(2) 0.6765(12) 0.561(3) 0.030(12) Uiso 0.25 1 d P . .
O91' O 0.293(2) 0.6914(13) 0.532(4) 0.039(14) Uiso 0.25 1 d P . .
O92 O 0.613(2) 0.4670(12) 0.670(3) 0.152(18) Uiso 0.70 1 d P . .
O93 O 0.689(5) 0.761(3) 0.7500 0.06(3) Uiso 0.20 2 d SP . .
O95 O 0.362(2) 0.3050(13) 0.520(4) 0.039(14) Uiso 0.25 1 d P . .
O96 O 0.367(3) 0.8823(16) 0.822(4) 0.054(18) Uiso 0.25 1 d P . .
O98 O 0.617(4) 0.778(2) 0.7500 0.06(3) Uiso 0.25 2 d SP . .
O100 O 0.252(4) 0.260(2) 0.538(6) 0.03(2) Uiso 0.13 1 d P . .
O101 O 0.206(3) 0.8144(15) 1.027(4) 0.054(18) Uiso 0.25 1 d P . .
O104 O 0.127(2) 0.8369(12) 0.970(3) 0.016(12) Uiso 0.20 1 d P . .
O105 O -0.102(3) 0.3774(18) 0.7500 0.020(18) Uiso 0.20 2 d SP . .
O106 O 0.249(2) 0.5946(13) 0.495(4) 0.022(13) Uiso 0.20 1 d P . .
O107 O -0.089(2) 0.3384(12) 0.657(3) 0.018(12) Uiso 0.20 1 d P . .
O108 O 0.428(2) 0.6667(14) 0.327(4) 0.027(14) Uiso 0.20 1 d P . .
O109 O -0.245(3) 0.4840(15) 0.569(4) 0.033(16) Uiso 0.20 1 d P . .
O111 O 0.062(3) 0.8066(15) 0.908(4) 0.034(16) Uiso 0.20 1 d P . .
C1 C 0.2196(9) 0.7218(5) 0.7500 0.016(5) Uiso 1 2 d S . .
C2 C 0.2736(9) 0.7187(6) 0.7500 0.021(5) Uiso 1 2 d S . .
C3 C 0.2710(9) 0.6859(6) 0.7500 0.024(6) Uani 1 2 d S . .
C4 C 0.2142(9) 0.6882(6) 0.7500 0.029(7) Uani 1 2 d S . .
C5 C 0.1769(9) 0.4339(5) 0.7500 0.018(5) Uiso 1 2 d S . .
C6 C 0.2298(9) 0.4314(6) 0.7500 0.022(5) Uiso 1 2 d S . .
C7 C 0.2342(10) 0.4637(6) 0.7500 0.022(5) Uiso 1 2 d S . .
C8 C 0.1777(9) 0.4663(6) 0.7500 0.026(6) Uani 1 2 d S . .
C9 C -0.0600(6) 0.6409(4) 0.7090(12) 0.027(4) Uani 1 1 d . . .
C10 C -0.0145(6) 0.6218(4) 0.7080(13) 0.030(5) Uani 1 1 d . . .
C11 C 0.4702(6) 0.5969(3) 0.7083(12) 0.021(4) Uani 1 1 d . . .
C12 C 0.5228(6) 0.6074(4) 0.7100(12) 0.024(4) Uani 1 1 d . . .
C13 C 0.4578(10) 0.5278(6) 0.7266(15) 0.008(6) Uiso 0.50 1 d P . .
C14 C 0.5105(11) 0.5235(6) 0.7500 0.041(8) Uani 1 2 d S . .
C15 C -0.0781(17) 0.5534(12) 0.728(2) 0.048(14) Uani 0.50 1 d P . .
C16 C -0.0290(12) 0.5516(7) 0.7500 0.041(8) Uiso 1 2 d S . .

loop_
_atom_site_aniso_label
_atom_site_aniso_U_11
_atom_site_aniso_U_22
_atom_site_aniso_U_33
_atom_site_aniso_U_23
_atom_site_aniso_U_13
_atom_site_aniso_U_12
Mo1 0.0185(7) 0.0215(8) 0.0364(11) 0.0007(7) 0.0044(7) 0.0007(6)
Mo2 0.0116(7) 0.0166(7) 0.0384(11) 0.0003(7) -0.0026(7) -0.0008(5)
Mo3 0.0099(9) 0.0126(10) 0.0445(16) 0.000 0.000 -0.0017(7)
Mo4 0.0136(10) 0.0133(10) 0.0435(16) 0.000 0.000 -0.0008(8)
Mo5 0.0119(10) 0.0124(9) 0.0392(15) 0.000 0.000 -0.0015(7)
Mo6 0.0129(10) 0.0165(10) 0.0439(16) 0.000 0.000 -0.0032(8)
Mo7 0.0132(10) 0.0141(10) 0.0519(17) 0.000 0.000 -0.0000(8)
Mo8 0.0202(11) 0.0120(10) 0.0411(16) 0.000 0.000 0.0006(8)
Mo9 0.0124(10) 0.0125(10) 0.0527(17) 0.000 0.000 -0.0005(8)
Mo10 0.0134(7) 0.0154(7) 0.0506(12) 0.0037(7) 0.0051(7) 0.0027(5)
Mo11 0.0126(7) 0.0292(8) 0.0452(12) -0.0018(8) -0.0037(7) 0.0042(6)
Mo12 0.0178(7) 0.0172(7) 0.0418(11) -0.0003(7) 0.0028(7) 0.0019(6)
Mo13 0.0164(11) 0.0135(10) 0.0602(19) 0.000 0.000 -0.0039(8)
Mo14 0.0103(9) 0.0145(10) 0.0371(15) 0.000 0.000 0.0001(8)
Mo15 0.0129(7) 0.0266(8) 0.0411(11) -0.0002(8) 0.0020(7) -0.0031(6)
Mo16 0.0219(8) 0.0198(7) 0.0422(11) 0.0006(7) -0.0082(8) -0.0053(6)
Mo17 0.0186(8) 0.0329(9) 0.0414(12) -0.0073(8) -0.0090(8) 0.0067(7)
Mo18 0.0168(11) 0.0100(10) 0.069(2) 0.000 0.000 -0.0011(8)
Mo19 0.0176(7) 0.0251(8) 0.0366(11) -0.0034(7) -0.0064(7) 0.0031(6)
Mo20 0.0161(11) 0.0146(10) 0.075(2) 0.000 0.000 0.0030(9)
Mo21 0.0123(10) 0.0123(10) 0.073(2) 0.000 0.000 -0.0007(8)
Mo22 0.0204(11) 0.0123(10) 0.075(2) 0.000 0.000 -0.0040(9)
Mo23 0.0363(9) 0.0150(7) 0.0381(11) -0.0014(7) 0.0067(8) -0.0008(6)
Mo24 0.0141(11) 0.0151(11) 0.135(3) 0.000 0.000 -0.0037(9)
S1 0.021(2) 0.016(2) 0.047(3) -0.000(2) -0.003(2) -0.0022(17)
S2 0.024(2) 0.018(2) 0.036(3) -0.0004(19) 0.002(2) -0.0042(17)
S3 0.023(3) 0.037(4) 0.036(5) 0.000 0.000 0.003(3)
S4 0.016(3) 0.035(4) 0.061(6) 0.000 0.000 0.000(3)
S5 0.021(2) 0.017(2) 0.050(4) 0.000(2) 0.003(2) 0.0002(17)
S6 0.018(3) 0.033(4) 0.043(5) 0.000 0.000 -0.001(3)
S7 0.019(2) 0.026(2) 0.048(3) 0.000(2) -0.005(2) 0.0037(18)
S8 0.037(3) 0.023(2) 0.084(5) 0.018(3) 0.026(3) 0.009(2)
S9 0.021(2) 0.022(2) 0.039(3) -0.002(2) 0.001(2) 0.0024(17)
S10 0.021(2) 0.026(2) 0.061(4) -0.009(2) 0.008(2) -0.0043(19)
S11 0.018(2) 0.034(3) 0.078(5) -0.018(3) -0.012(3) -0.000(2)
S12 0.019(3) 0.026(3) 0.047(5) 0.000 0.000 -0.000(3)
S13 0.027(2) 0.020(2) 0.048(3) 0.008(2) -0.010(2) -0.0043(18)
S14 0.077(4) 0.026(2) 0.017(3) -0.000(2) -0.011(3) -0.000(3)
K1 0.019(3) 0.038(3) 0.045(4) 0.000 0.000 0.002(2)
K2 0.028(2) 0.049(3) 0.065(4) -0.017(3) 0.010(2) -0.001(2)
K3 0.056(4) 0.038(3) 0.125(7) -0.001(4) -0.009(4) 0.002(3)
K4 0.061(6) 0.104(9) 0.126(11) 0.000 0.000 -0.016(6)
K5 0.073(9) 0.067(8) 0.099(12) -0.014(8) -0.009(9) 0.009(7)
K6 0.047(7) 0.063(9) 0.048(9) -0.004(7) -0.006(7) -0.002(6)
K7 0.040(3) 0.047(3) 0.072(4) 0.009(3) -0.013(3) -0.014(2)
K8 0.054(7) 0.069(8) 0.087(11) 0.002(8) 0.002(7) 0.004(6)
K10 0.100(11) 0.050(7) 0.086(11) -0.011(7) 0.006(9) -0.038(7)
O1 0.015(8) 0.013(8) 0.056(14) 0.000 0.000 -0.002(7)
O3 0.015(6) 0.014(6) 0.055(10) -0.007(6) 0.007(6) -0.000(5)
O4 0.029(11) 0.017(10) 0.10(2) 0.000 0.000 0.003(8)
O5 0.017(9) 0.029(10) 0.077(18) 0.000 0.000 -0.014(8)
O6 0.016(6) 0.019(6) 0.057(10) -0.010(6) -0.004(6) -0.003(5)
O7 0.017(8) 0.005(7) 0.056(14) 0.000 0.000 -0.000(6)
O8 0.011(8) 0.034(10) 0.032(11) 0.000 0.000 -0.006(7)
O9 0.014(8) 0.034(10) 0.016(10) 0.000 0.000 0.008(7)
O10 0.009(8) 0.017(9) 0.070(16) 0.000 0.000 0.006(7)
O11 0.006(8) 0.014(8) 0.087(18) 0.000 0.000 -0.003(7)
O12 0.006(8) 0.020(9) 0.072(16) 0.000 0.000 0.005(7)
O13 0.007(8) 0.026(9) 0.054(14) 0.000 0.000 0.009(7)
O14 0.021(6) 0.023(6) 0.028(8) 0.002(5) -0.004(6) -0.005(5)
O15 0.016(6) 0.017(6) 0.062(11) -0.000(6) 0.002(6) -0.004(5)
O16 0.092(14) 0.032(8) 0.050(12) 0.010(8) 0.006(10) 0.024(9)
O17 0.019(6) 0.031(7) 0.049(10) 0.006(7) -0.006(6) -0.003(5)
O18 0.003(7) 0.024(9) 0.051(13) 0.000 0.000 -0.002(6)
O19 0.016(6) 0.037(7) 0.026(8) -0.000(6) -0.002(5) 0.001(5)
O20 0.016(6) 0.026(6) 0.039(9) -0.009(6) -0.003(6) 0.005(5)
O21 0.008(5) 0.022(6) 0.051(10) -0.004(6) 0.002(6) 0.004(5)
O22 0.033(8) 0.038(8) 0.068(12) -0.004(8) -0.007(8) 0.012(7)
O23 0.032(8) 0.058(10) 0.059(12) -0.009(9) -0.024(8) 0.024(7)
O24 0.014(6) 0.036(7) 0.035(9) 0.003(6) -0.009(6) 0.001(5)
O25 0.011(6) 0.026(7) 0.050(10) -0.004(6) -0.003(6) 0.004(5)
O26 0.020(6) 0.037(8) 0.045(10) -0.003(7) -0.014(6) 0.010(6)
O27 0.021(7) 0.029(7) 0.060(11) -0.006(7) -0.005(7) 0.009(5)
O28 0.013(6) 0.023(6) 0.041(9) -0.003(6) 0.001(6) -0.002(5)
O29 0.012(9) 0.021(10) 0.11(2) 0.000 0.000 -0.001(7)
O30 0.022(11) 0.029(11) 0.14(3) 0.000 0.000 0.007(9)
O31 0.030(7) 0.011(6) 0.107(15) -0.011(8) 0.028(9) -0.005(5)
O32 0.027(10) 0.014(9) 0.084(19) 0.000 0.000 0.000(8)
O34 0.016(9) 0.011(8) 0.071(16) 0.000 0.000 -0.004(7)
O35 0.013(8) 0.025(9) 0.052(14) 0.000 0.000 -0.003(7)
O36 0.013(8) 0.014(8) 0.052(13) 0.000 0.000 0.004(7)
O37 0.010(9) 0.019(10) 0.14(3) 0.000 0.000 -0.007(7)
O38 0.026(7) 0.021(6) 0.055(10) 0.002(6) 0.016(7) 0.001(5)
O39 0.023(6) 0.022(6) 0.048(10) 0.001(6) 0.004(6) 0.007(5)
O40 0.012(6) 0.020(6) 0.075(12) 0.005(7) 0.000(7) 0.008(5)
O41 0.011(8) 0.019(9) 0.043(12) 0.000 0.000 -0.002(7)
O42 0.006(8) 0.029(10) 0.057(14) 0.000 0.000 -0.001(7)
O44 0.016(6) 0.011(6) 0.065(11) 0.000(6) 0.011(6) 0.001(5)
O45 0.030(7) 0.033(7) 0.014(7) 0.000(6) 0.005(6) 0.005(5)
O47 0.026(7) 0.034(8) 0.064(12) 0.010(8) 0.018(7) -0.000(6)
O48 0.007(5) 0.018(6) 0.048(9) 0.003(6) -0.002(6) -0.002(4)
O49 0.014(6) 0.022(6) 0.049(9) -0.000(6) 0.003(6) 0.000(5)
O50 0.022(6) 0.020(6) 0.057(10) 0.002(6) -0.000(7) -0.009(5)
O51 0.015(6) 0.032(7) 0.030(8) -0.004(6) 0.008(6) 0.001(5)
O52 0.016(6) 0.043(8) 0.047(10) -0.007(7) 0.009(6) -0.011(6)
O53 0.018(6) 0.015(6) 0.049(9) -0.002(6) 0.001(6) -0.005(5)
O54 0.037(13) 0.011(9) 0.15(3) 0.000 0.000 -0.003(9)
O55 0.041(9) 0.017(7) 0.17(2) -0.034(10) -0.052(12) 0.007(6)
O56 0.024(12) 0.025(12) 0.27(5) 0.000 0.000 0.000(10)
O60 0.045(9) 0.027(8) 0.111(17) 0.020(9) -0.022(10) -0.024(7)
O61 0.028(8) 0.040(8) 0.076(13) -0.011(9) -0.001(8) -0.006(6)
O63 0.045(10) 0.070(12) 0.064(13) 0.012(10) -0.013(9) -0.007(9)
O64 0.037(9) 0.044(9) 0.088(15) -0.010(10) -0.027(10) 0.003(7)
O65 0.048(16) 0.15(3) 0.09(3) 0.06(2) 0.000 0.000
O66 0.027(10) 0.047(11) 0.058(14) -0.006(10) 0.026(10) -0.024(8)
O69 0.054(11) 0.036(9) 0.15(2) -0.005(12) -0.010(13) 0.014(8)
O71 0.028(9) 0.057(11) 0.18(3) -0.000(14) -0.017(13) 0.009(8)
O72 0.066(19) 0.15(3) 0.06(2) 0.02(2) 0.000 0.000
O73 0.048(11) 0.046(11) 0.18(3) -0.017(14) -0.022(14) -0.008(9)
O77 0.056(13) 0.12(2) 0.13(2) -0.034(19) 0.005(15) -0.030(13)
O78 0.036(16) 0.014(12) 0.07(2) 0.008(14) 0.014(16) 0.009(11)
O82 0.13(4) 0.022(18) 0.13(4) 0.02(2) -0.04(3) -0.04(2)
C3 0.012(12) 0.035(14) 0.025(16) 0.000 0.000 0.010(10)
C4 0.006(11) 0.026(14) 0.05(2) 0.000 0.000 -0.001(10)
C8 0.013(12) 0.020(13) 0.045(19) 0.000 0.000 -0.000(10)
C9 0.007(7) 0.028(9) 0.047(13) 0.001(9) -0.003(8) 0.002(7)
C10 0.010(8) 0.018(8) 0.061(14) 0.005(9) -0.007(9) 0.003(7)
C11 0.010(8) 0.007(7) 0.047(12) 0.003(7) 0.007(8) -0.001(6)
C12 0.013(8) 0.015(8) 0.043(12) 0.004(8) -0.003(8) -0.001(6)
C14 0.023(14) 0.017(13) 0.08(3) 0.000 0.000 0.004(11)
C15 0.05(2) 0.08(3) 0.02(3) 0.02(2) -0.014(17) -0.02(2)

loop_
_atom_type_symbol
_atom_type_description
_atom_type_scat_dispersion_real
_atom_type_scat_dispersion_imag
_atom_type_scat_source
Mo Mo -1.6832 0.6857 'International Tables Vol C Tables 4.2.6.8 and 6.1.1.4'
S S 0.1246 0.1234 'International Tables Vol C Tables 4.2.6.8 and 6.1.1.4'
K K 0.2009 0.2494 'International Tables Vol C Tables 4.2.6.8 and 6.1.1.4'
O O 0.0106 0.0060 'International Tables Vol C Tables 4.2.6.8 and 6.1.1.4'
C C 0.0033 0.0016 'International Tables Vol C Tables 4.2.6.8 and 6.1.1.4'
H H 0.0000 0.0000 'International Tables Vol C Tables 4.2.6.8 and 6.1.1.4'

loop_
_geom_angle_atom_site_label_1
_geom_angle_atom_site_label_2
_geom_angle_atom_site_label_3
_geom_angle
_geom_angle_site_symmetry_1
_geom_angle_site_symmetry_3
O47 Mo1 O50 103.0(7) . .
O47 Mo1 O51 97.9(6) . .
O50 Mo1 O51 69.1(5) . .
O47 Mo1 O49 166.3(6) . .
O50 Mo1 O49 68.3(5) . .
O51 Mo1 O49 69.3(5) . .
O47 Mo1 S5 104.0(5) . .
O50 Mo1 S5 88.6(4) . .
O51 Mo1 S5 151.8(4) . .
O49 Mo1 S5 86.8(3) . .
O47 Mo1 S9 103.5(5) . .
O50 Mo1 S9 148.0(4) . .
O51 Mo1 S9 89.8(4) . .
O49 Mo1 S9 82.0(3) . .
S5 Mo1 S9 102.02(17) . .
O47 Mo1 Mo12 100.5(5) . .
O50 Mo1 Mo12 138.2(4) . .
O51 Mo1 Mo12 140.2(3) . .
O49 Mo1 Mo12 92.8(3) . .
S5 Mo1 Mo12 52.20(12) . .
S9 Mo1 Mo12 51.74(12) . .
O47 Mo1 K2 47.4(5) . 5_666
O50 Mo1 K2 149.7(4) . 5_666
O51 Mo1 K2 104.2(4) . 5_666
O49 Mo1 K2 138.8(3) . 5_666
S5 Mo1 K2 103.69(16) . 5_666
S9 Mo1 K2 56.90(17) . 5_666
Mo12 Mo1 K2 65.72(9) . 5_666
O47 Mo1 K5 110.6(5) . .
O50 Mo1 K5 37.5(4) . .
O51 Mo1 K5 104.5(4) . .
O49 Mo1 K5 69.5(4) . .
S5 Mo1 K5 51.1(2) . .
S9 Mo1 K5 140.4(3) . .
Mo12 Mo1 K5 101.5(2) . .
K2 Mo1 K5 146.1(3) 5_666 .
O19 Mo2 O28 103.4(6) . .
O19 Mo2 O20 104.7(6) . .
O28 Mo2 O20 103.4(6) . .
O19 Mo2 O18 99.4(6) . .
O28 Mo2 O18 88.1(7) . .
O20 Mo2 O18 149.8(6) . .
O19 Mo2 O14 96.3(6) . .
O28 Mo2 O14 152.3(6) . .
O20 Mo2 O14 90.0(5) . .
O18 Mo2 O14 69.3(6) . .
O19 Mo2 O21 173.0(5) . .
O28 Mo2 O21 83.6(5) . .
O20 Mo2 O21 72.9(5) . .
O18 Mo2 O21 80.9(6) . .
O14 Mo2 O21 77.2(4) . .
O19 Mo2 K1 38.4(5) . .
O28 Mo2 K1 86.3(4) . .
O20 Mo2 K1 142.8(4) . .
O18 Mo2 K1 64.5(4) . .
O14 Mo2 K1 97.6(4) . .
O21 Mo2 K1 144.2(4) . .
O42 Mo3 O44 98.4(4) . .
O42 Mo3 O44 98.4(4) . 6_557
O44 Mo3 O44 138.3(7) . 6_557
O42 Mo3 O53 99.9(6) . .
O44 Mo3 O53 71.1(5) . .
O44 Mo3 O53 141.7(5) 6_557 .
O42 Mo3 O53 99.9(6) . 6_557
O44 Mo3 O53 141.7(5) . 6_557
O44 Mo3 O53 71.1(5) 6_557 6_557
O53 Mo3 O53 72.7(8) . 6_557
O42 Mo3 O41 94.7(8) . .
O44 Mo3 O41 70.4(4) . .
O44 Mo3 O41 70.4(4) 6_557 .
O53 Mo3 O41 140.4(4) . .
O53 Mo3 O41 140.4(4) 6_557 .
O42 Mo3 O43 178.6(9) . .
O44 Mo3 O43 82.0(4) . .
O44 Mo3 O43 82.0(4) 6_557 .
O53 Mo3 O43 79.0(7) . .
O53 Mo3 O43 79.0(7) 6_557 .
O41 Mo3 O43 86.7(8) . .
O9 Mo4 O15 99.6(6) . 6_557
O9 Mo4 O15 99.6(6) . .
O15 Mo4 O15 71.3(8) 6_557 .
O9 Mo4 S2 100.9(4) . .
O15 Mo4 S2 154.0(4) 6_557 .
O15 Mo4 S2 89.6(4) . .
O9 Mo4 S2 100.9(4) . 6_557
O15 Mo4 S2 89.6(4) 6_557 6_557
O15 Mo4 S2 154.0(4) . 6_557
S2 Mo4 S2 102.1(2) . 6_557
O9 Mo4 O10 170.3(7) . .
O15 Mo4 O10 72.6(5) 6_557 .
O15 Mo4 O10 72.6(5) . .
S2 Mo4 O10 85.1(3) . .
S2 Mo4 O10 85.1(3) 6_557 .
O9 Mo4 Mo6 94.8(6) . .
O15 Mo4 Mo6 141.1(4) 6_557 .
O15 Mo4 Mo6 141.1(4) . .
S2 Mo4 Mo6 52.14(12) . .
S2 Mo4 Mo6 52.14(12) 6_557 .
O10 Mo4 Mo6 94.8(4) . .
O9 Mo4 K7 45.0(3) . 5_566
O15 Mo4 K7 140.6(4) 6_557 5_566
O15 Mo4 K7 94.8(4) . 5_566
S2 Mo4 K7 55.98(15) . 5_566
S2 Mo4 K7 110.97(15) 6_557 5_566
O10 Mo4 K7 139.68(19) . 5_566
Mo6 Mo4 K7 70.80(10) . 5_566
O9 Mo4 K7 45.0(3) . 2_565
O15 Mo4 K7 94.8(4) 6_557 2_565
O15 Mo4 K7 140.6(4) . 2_565
S2 Mo4 K7 110.97(15) . 2_565
S2 Mo4 K7 55.98(15) 6_557 2_565
O10 Mo4 K7 139.68(19) . 2_565
Mo6 Mo4 K7 70.80(10) . 2_565
K7 Mo4 K7 72.31(19) 5_566 2_565
O1 Mo5 O53 97.3(6) . 6_557
O1 Mo5 O53 97.3(6) . .
O53 Mo5 O53 70.9(8) 6_557 .
O1 Mo5 S1 100.7(4) . .
O53 Mo5 S1 155.5(4) 6_557 .
O53 Mo5 S1 90.3(4) . .
O1 Mo5 S1 100.7(4) . 6_557
O53 Mo5 S1 90.3(4) 6_557 6_557
O53 Mo5 S1 155.5(4) . 6_557
S1 Mo5 S1 102.5(3) . 6_557
O1 Mo5 O11 168.5(7) . .
O53 Mo5 O11 73.4(5) 6_557 .
O53 Mo5 O11 73.4(5) . .
S1 Mo5 O11 86.4(3) . .
S1 Mo5 O11 86.4(3) 6_557 .
O1 Mo5 Mo9 95.0(6) . .
O53 Mo5 Mo9 142.2(4) 6_557 .
O53 Mo5 Mo9 142.2(4) . .
S1 Mo5 Mo9 52.26(13) . .
S1 Mo5 Mo9 52.26(13) 6_557 .
O11 Mo5 Mo9 96.5(4) . .
O1 Mo5 K2 40.9(3) . .
O53 Mo5 K2 134.9(3) 6_557 .
O53 Mo5 K2 94.4(4) . .
S1 Mo5 K2 59.87(14) . .
S1 Mo5 K2 110.10(16) 6_557 .
O11 Mo5 K2 144.49(17) . .
Mo9 Mo5 K2 72.61(10) . .
O1 Mo5 K2 40.9(3) . 6_557
O53 Mo5 K2 94.4(4) 6_557 6_557
O53 Mo5 K2 134.9(3) . 6_557
S1 Mo5 K2 110.10(16) . 6_557
S1 Mo5 K2 59.87(14) 6_557 6_557
O11 Mo5 K2 144.49(17) . 6_557
Mo9 Mo5 K2 72.61(10) . 6_557
K2 Mo5 K2 65.7(2) . 6_557
O8 Mo6 O6 100.9(6) . .
O8 Mo6 O6 100.9(6) . 6_557
O6 Mo6 O6 69.6(8) . 6_557
O8 Mo6 O7 167.9(7) . .
O6 Mo6 O7 69.4(4) . .
O6 Mo6 O7 69.4(4) 6_557 .
O8 Mo6 S2 102.7(4) . .
O6 Mo6 S2 89.0(4) . .
O6 Mo6 S2 150.7(4) 6_557 .
O7 Mo6 S2 84.8(3) . .
O8 Mo6 S2 102.7(4) . 6_557
O6 Mo6 S2 150.7(4) . 6_557
O6 Mo6 S2 89.0(4) 6_557 6_557
O7 Mo6 S2 84.8(3) . 6_557
S2 Mo6 S2 102.5(2) . 6_557
O8 Mo6 Mo4 97.8(6) . .
O6 Mo6 Mo4 140.0(4) . .
O6 Mo6 Mo4 140.0(4) 6_557 .
O7 Mo6 Mo4 94.3(4) . .
S2 Mo6 Mo4 52.36(12) . .
S2 Mo6 Mo4 52.36(12) 6_557 .
O8 Mo6 K7 49.0(4) . 5_566
O6 Mo6 K7 100.9(4) . 5_566
O6 Mo6 K7 147.5(3) 6_557 5_566
O7 Mo6 K7 138.1(2) . 5_566
S2 Mo6 K7 53.80(14) . 5_566
S2 Mo6 K7 107.70(16) 6_557 5_566
Mo4 Mo6 K7 66.67(9) . 5_566
O8 Mo6 K7 49.0(4) . 2_565
O6 Mo6 K7 147.5(3) . 2_565
O6 Mo6 K7 100.9(4) 6_557 2_565
O7 Mo6 K7 138.1(2) . 2_565
S2 Mo6 K7 107.70(16) . 2_565
S2 Mo6 K7 53.80(14) 6_557 2_565
Mo4 Mo6 K7 66.67(9) . 2_565
K7 Mo6 K7 70.0(2) 5_566 2_565
O29 Mo7 O28 97.7(6) . .
O29 Mo7 O28 97.7(6) . 6_557
O28 Mo7 O28 80.4(8) . 6_557
O29 Mo7 S13 101.8(4) . .
O28 Mo7 S13 85.1(4) . .
O28 Mo7 S13 157.1(4) 6_557 .
O29 Mo7 S13 101.7(4) . 6_557
O28 Mo7 S13 157.1(4) . 6_557
O28 Mo7 S13 85.1(4) 6_557 6_557
S13 Mo7 S13 102.5(3) . 6_557
O29 Mo7 O34 167.6(8) . .
O28 Mo7 O34 73.0(4) . .
O28 Mo7 O34 73.0(4) 6_557 .
S13 Mo7 O34 85.9(3) . .
S13 Mo7 O34 85.9(3) 6_557 .
O29 Mo7 Mo20 96.4(7) . .
O28 Mo7 Mo20 137.1(4) . .
O28 Mo7 Mo20 137.1(4) 6_557 .
S13 Mo7 Mo20 52.35(14) . .
S13 Mo7 Mo20 52.35(14) 6_557 .
O34 Mo7 Mo20 96.1(4) . .
O32 Mo8 O31 99.1(6) . .
O32 Mo8 O31 99.1(6) . 6_557
O31 Mo8 O31 70.9(10) . 6_557
O32 Mo8 S14 103.0(4) . 6_557
O31 Mo8 S14 151.9(4) . 6_557
O31 Mo8 S14 88.5(6) 6_557 6_557
O32 Mo8 S14 103.0(4) . .
O31 Mo8 S14 88.5(6) . .
O31 Mo8 S14 151.9(4) 6_557 .
S14 Mo8 S14 103.1(3) 6_557 .
O32 Mo8 O33 165.0(8) . .
O31 Mo8 O33 68.9(5) . .
O31 Mo8 O33 68.9(5) 6_557 .
S14 Mo8 O33 86.1(3) 6_557 .
S14 Mo8 O33 86.1(3) . .
O32 Mo8 Mo22 101.7(7) . .
O31 Mo8 Mo22 138.6(5) . .
O31 Mo8 Mo22 138.6(5) 6_557 .
S14 Mo8 Mo22 52.15(17) 6_557 .
S14 Mo8 Mo22 52.15(17) . .
O33 Mo8 Mo22 93.3(4) . .
O2 Mo9 O3 100.1(6) . .
O2 Mo9 O3 100.1(6) . 6_557
O3 Mo9 O3 69.2(8) . 6_557
O2 Mo9 O12 167.7(8) . .
O3 Mo9 O12 69.9(5) . .
O3 Mo9 O12 69.9(5) 6_557 .
O2 Mo9 S1 103.4(4) . .
O3 Mo9 S1 89.3(4) . .
O3 Mo9 S1 150.6(4) 6_557 .
O12 Mo9 S1 84.2(3) . .
O2 Mo9 S1 103.4(4) . 6_557
O3 Mo9 S1 150.6(4) . 6_557
O3 Mo9 S1 89.3(4) 6_557 6_557
O12 Mo9 S1 84.2(3) . 6_557
S1 Mo9 S1 102.1(3) . 6_557
O2 Mo9 Mo5 99.5(6) . .
O3 Mo9 Mo5 139.8(4) . .
O3 Mo9 Mo5 139.8(4) 6_557 .
O12 Mo9 Mo5 92.8(5) . .
S1 Mo9 Mo5 52.08(13) . .
S1 Mo9 Mo5 52.09(13) 6_557 .
O2 Mo9 K2 49.0(5) . 6_557
O3 Mo9 K2 148.4(3) . 6_557
O3 Mo9 K2 105.8(4) 6_557 6_557
O12 Mo9 K2 139.4(3) . 6_557
S1 Mo9 K2 102.98(15) . 6_557
S1 Mo9 K2 55.28(14) 6_557 6_557
Mo5 Mo9 K2 63.93(9) . 6_557
O2 Mo9 K2 49.0(5) . .
O3 Mo9 K2 105.8(4) . .
O3 Mo9 K2 148.4(3) 6_557 .
O12 Mo9 K2 139.4(3) . .
S1 Mo9 K2 55.27(15) . .
S1 Mo9 K2 102.98(15) 6_557 .
Mo5 Mo9 K2 63.93(9) . .
K2 Mo9 K2 61.40(18) 6_557 .
O39 Mo10 O38 104.1(6) . .
O39 Mo10 O40 104.5(7) . .
O38 Mo10 O40 101.9(6) . .
O39 Mo10 O41 99.7(7) . .
O38 Mo10 O41 88.3(7) . .
O40 Mo10 O41 150.3(6) . .
O39 Mo10 O44 97.5(5) . .
O38 Mo10 O44 151.2(7) . .
O40 Mo10 O44 90.7(6) . .
O41 Mo10 O44 69.2(6) . .
O39 Mo10 O48 173.4(5) . .
O38 Mo10 O48 82.6(5) . .
O40 Mo10 O48 73.8(5) . .
O41 Mo10 O48 80.1(6) . .
O44 Mo10 O48 76.2(4) . .
O39 Mo10 K1 38.4(5) . .
O38 Mo10 K1 92.7(4) . .
O40 Mo10 K1 142.9(4) . .
O41 Mo10 K1 62.5(5) . .
O44 Mo10 K1 92.5(4) . .
O48 Mo10 K1 142.5(4) . .
O27 Mo11 O24 101.0(7) . .
O27 Mo11 O26 100.0(6) . .
O24 Mo11 O26 70.0(5) . .
O27 Mo11 S6 102.5(5) . .
O24 Mo11 S6 87.9(4) . .
O26 Mo11 S6 151.0(4) . .
O27 Mo11 S4 102.3(6) . .
O24 Mo11 S4 152.2(4) . .
O26 Mo11 S4 91.0(4) . .
S6 Mo11 S4 101.63(18) . .
O27 Mo11 O25 166.5(7) . .
O24 Mo11 O25 69.1(5) . .
O26 Mo11 O25 68.3(5) . .
S6 Mo11 O25 86.8(4) . .
S4 Mo11 O25 85.2(4) . .
O27 Mo11 Mo11 100.5(6) . 6_557
O24 Mo11 Mo11 137.1(3) . 6_557
O26 Mo11 Mo11 140.4(4) . 6_557
S6 Mo11 Mo11 51.33(12) . 6_557
S4 Mo11 Mo11 51.53(12) . 6_557
O25 Mo11 Mo11 93.0(4) . 6_557
O27 Mo11 K4 44.1(6) . .
O24 Mo11 K4 144.7(4) . .
O26 Mo11 K4 106.1(4) . .
S6 Mo11 K4 102.8(2) . .
S4 Mo11 K4 58.9(2) . .
O25 Mo11 K4 143.9(4) . .
Mo11 Mo11 K4 68.45(7) 6_557 .
O27 Mo11 K9' 41.0(7) . 6_457
O24 Mo11 K9' 96.4(6) . 6_457
O26 Mo11 K9' 137.1(6) . 6_457
S6 Mo11 K9' 61.5(5) . 6_457
S4 Mo11 K9' 111.2(5) . 6_457
O25 Mo11 K9' 146.1(5) . 6_457
Mo11 Mo11 K9' 76.9(4) 6_557 6_457
K4 Mo11 K9' 61.8(5) . 6_457
O27 Mo11 K9 36.5(6) . 1_455
O24 Mo11 K9 111.9(4) . 1_455
O26 Mo11 K9 136.4(4) . 1_455
S6 Mo11 K9 68.6(3) . 1_455
S4 Mo11 K9 95.9(3) . 1_455
O25 Mo11 K9 155.1(4) . 1_455
Mo11 Mo11 K9 69.12(10) 6_557 1_455
K4 Mo11 K9 46.1(3) . 1_455
K9' Mo11 K9 16.2(5) 6_457 1_455
O27 Mo11 K8 107.1(5) . .
O24 Mo11 K8 35.4(4) . .
O26 Mo11 K8 103.3(5) . .
S6 Mo11 K8 52.5(3) . .
S4 Mo11 K8 144.1(3) . .
O25 Mo11 K8 70.5(4) . .
Mo11 Mo11 K8 102.5(2) 6_557 .
K4 Mo11 K8 141.8(3) . .
K9' Mo11 K8 80.1(5) 6_457 .
K9 Mo11 K8 95.8(3) 1_455 .
O46 Mo12 O45 95.8(6) . .
O46 Mo12 O40 100.0(7) . .
O45 Mo12 O40 78.1(5) . .
O46 Mo12 S9 103.7(5) . .
O45 Mo12 S9 86.0(4) . .
O40 Mo12 S9 152.7(5) . .
O46 Mo12 S5 100.4(5) . .
O45 Mo12 S5 159.5(4) . .
O40 Mo12 S5 86.8(4) . .
S9 Mo12 S5 102.03(17) . .
O46 Mo12 O48 166.5(5) . .
O45 Mo12 O48 78.4(4) . .
O40 Mo12 O48 67.1(5) . .
S9 Mo12 O48 88.2(3) . .
S5 Mo12 O48 83.0(3) . .
O46 Mo12 Mo1 97.6(5) . .
O45 Mo12 Mo1 138.0(4) . .
O40 Mo12 Mo1 137.3(4) . .
S9 Mo12 Mo1 52.15(12) . .
S5 Mo12 Mo1 51.80(12) . .
O48 Mo12 Mo1 94.7(3) . .
O46 Mo12 K2 44.6(5) . 5_666
O45 Mo12 K2 93.7(4) . 5_666
O40 Mo12 K2 143.2(5) . 5_666
S9 Mo12 K2 59.04(17) . 5_666
S5 Mo12 K2 106.59(16) . 5_666
O48 Mo12 K2 146.9(3) . 5_666
Mo1 Mo12 K2 69.70(9) . 5_666
O5 Mo13 O6 98.3(6) . 6_557
O5 Mo13 O6 98.3(6) . .
O6 Mo13 O6 69.3(8) 6_557 .
O5 Mo13 O7 163.6(8) . .
O6 Mo13 O7 68.5(5) 6_557 .
O6 Mo13 O7 68.5(5) . .
O5 Mo13 S10 103.8(4) . .
O6 Mo13 S10 151.3(4) 6_557 .
O6 Mo13 S10 89.5(4) . .
O7 Mo13 S10 86.2(3) . .
O5 Mo13 S10 103.8(4) . 6_557
O6 Mo13 S10 89.5(4) 6_557 6_557
O6 Mo13 S10 151.3(4) . 6_557
O7 Mo13 S10 86.2(3) . 6_557
S10 Mo13 S10 102.4(3) . 6_557
O5 Mo13 Mo18 102.8(7) . .
O6 Mo13 Mo18 139.3(4) 6_557 .
O6 Mo13 Mo18 139.3(4) . .
O7 Mo13 Mo18 93.6(4) . .
S10 Mo13 Mo18 51.86(15) . .
S10 Mo13 Mo18 51.87(15) 6_557 .
O13 Mo14 O14 98.6(4) . .
O13 Mo14 O14 98.6(4) . 6_557
O14 Mo14 O14 138.1(7) . 6_557
O13 Mo14 O15 100.8(6) . .
O14 Mo14 O15 70.3(5) . .
O14 Mo14 O15 141.8(5) 6_557 .
O13 Mo14 O15 100.8(6) . 6_557
O14 Mo14 O15 141.8(5) . 6_557
O14 Mo14 O15 70.3(5) 6_557 6_557
O15 Mo14 O15 74.0(8) . 6_557
O13 Mo14 O18 93.6(8) . .
O14 Mo14 O18 70.5(4) . .
O14 Mo14 O18 70.5(4) 6_557 .
O15 Mo14 O18 139.8(4) . .
O15 Mo14 O18 139.8(4) 6_557 .
O13 Mo14 O58 166.2(5) . 6_557
O14 Mo14 O58 94.8(6) . 6_557
O14 Mo14 O58 68.9(6) 6_557 6_557
O15 Mo14 O58 86.7(6) . 6_557
O15 Mo14 O58 69.9(6) 6_557 6_557
O18 Mo14 O58 87.9(7) . 6_557
O13 Mo14 O58 166.2(5) . .
O14 Mo14 O58 68.9(6) . .
O14 Mo14 O58 94.8(6) 6_557 .
O15 Mo14 O58 69.9(6) . .
O15 Mo14 O58 86.7(6) 6_557 .
O18 Mo14 O58 87.9(7) . .
O58 Mo14 O58 27.5(11) 6_557 .
O52 Mo15 O51 98.0(6) . .
O52 Mo15 O50 101.4(6) . .
O51 Mo15 O50 68.9(5) . .
O52 Mo15 S12 103.4(5) . .
O51 Mo15 S12 150.9(4) . .
O50 Mo15 S12 87.5(4) . .
O52 Mo15 O49 164.9(7) . .
O51 Mo15 O49 68.9(5) . .
O50 Mo15 O49 67.4(5) . .
S12 Mo15 O49 86.7(4) . .
O52 Mo15 S3 102.9(6) . .
O51 Mo15 S3 92.0(4) . .
O50 Mo15 S3 150.9(4) . .
S12 Mo15 S3 102.04(17) . .
O49 Mo15 S3 85.6(4) . .
O52 Mo15 Mo15 101.8(5) . 6_557
O51 Mo15 Mo15 141.7(4) . 6_557
O50 Mo15 Mo15 136.5(4) . 6_557
S12 Mo15 Mo15 51.53(11) . 6_557
O49 Mo15 Mo15 93.2(4) . 6_557
S3 Mo15 Mo15 51.75(12) . 6_557
O52 Mo15 K4 45.7(5) . 1_655
O51 Mo15 K4 142.5(3) . 1_655
O50 Mo15 K4 104.9(4) . 1_655
S12 Mo15 K4 58.4(2) . 1_655
O49 Mo15 K4 145.0(4) . 1_655
S3 Mo15 K4 103.5(2) . 1_655
Mo15 Mo15 K4 68.54(7) 6_557 1_655
O16 Mo16 O57 103.1(10) . .
O16 Mo16 O17 102.7(7) . .
O57 Mo16 O17 104.4(8) . .
O16 Mo16 O15 96.7(7) . .
O57 Mo16 O15 91.7(8) . .
O17 Mo16 O15 151.0(6) . .
O16 Mo16 O14 95.3(8) . .
O57 Mo16 O14 153.5(8) . .
O17 Mo16 O14 89.7(5) . .
O15 Mo16 O14 67.1(5) . .
O16 Mo16 O58' 173.8(9) . .
O57 Mo16 O58' 71.0(9) . .
O17 Mo16 O58' 77.6(8) . .
O15 Mo16 O58' 85.4(8) . .
O14 Mo16 O58' 90.8(7) . .
O16 Mo16 K3 118.0(7) . .
O57 Mo16 K3 46.2(7) . .
O17 Mo16 K3 58.9(4) . .
O15 Mo16 K3 128.3(4) . .
O14 Mo16 K3 137.2(4) . .
O58' Mo16 K3 56.7(7) . .
O16 Mo16 K7 47.2(6) . .
O57 Mo16 K7 97.4(7) . .
O17 Mo16 K7 58.6(5) . .
O15 Mo16 K7 143.9(4) . .
O14 Mo16 K7 109.1(4) . .
O58' Mo16 K7 130.6(7) . .
K3 Mo16 K7 80.18(16) . .
O16 Mo16 K3 35.3(6) . 5_566
O57 Mo16 K3 68.9(7) . 5_566
O17 Mo16 K3 119.0(5) . 5_566
O15 Mo16 K3 89.1(4) . 5_566
O14 Mo16 K3 123.7(4) . 5_566
O58' Mo16 K3 139.3(6) . 5_566
K3 Mo16 K3 98.06(13) . 5_566
K7 Mo16 K3 62.39(15) . 5_566
O23 Mo17 O26 100.0(7) . .
O23 Mo17 O24 100.4(7) . .
O26 Mo17 O24 69.2(5) . .
O23 Mo17 S7 103.5(6) . .
O26 Mo17 S7 150.4(4) . .
O24 Mo17 S7 89.0(3) . .
O23 Mo17 O25 165.9(6) . .
O26 Mo17 O25 68.2(5) . .
O24 Mo17 O25 68.8(5) . .
S7 Mo17 O25 85.7(3) . .
O23 Mo17 S11 103.9(6) . .
O26 Mo17 S11 89.5(4) . .
O24 Mo17 S11 150.1(4) . .
S7 Mo17 S11 101.92(18) . .
O25 Mo17 S11 84.2(4) . .
O23 Mo17 Mo19 102.7(5) . .
O26 Mo17 Mo19 138.5(4) . .
O24 Mo17 Mo19 137.9(3) . .
S7 Mo17 Mo19 51.66(12) . .
O25 Mo17 Mo19 91.4(3) . .
S11 Mo17 Mo19 51.50(13) . .
O23 Mo17 K8 106.2(6) . .
O26 Mo17 K8 103.1(4) . .
O24 Mo17 K8 36.0(4) . .
S7 Mo17 K8 53.0(2) . .
O25 Mo17 K8 70.7(4) . .
S11 Mo17 K8 144.6(3) . .
Mo19 Mo17 K8 103.24(19) . .
O4 Mo18 O3 99.9(7) . 6_557
O4 Mo18 O3 99.9(7) . .
O3 Mo18 O3 68.7(8) 6_557 .
O4 Mo18 O12 166.4(8) . .
O3 Mo18 O12 69.1(4) 6_557 .
O3 Mo18 O12 69.0(4) . .
O4 Mo18 S10 102.5(4) . .
O3 Mo18 S10 151.4(4) 6_557 .
O3 Mo18 S10 90.0(4) . .
O12 Mo18 S10 85.9(3) . .
O4 Mo18 S10 102.5(4) . 6_557
O3 Mo18 S10 90.0(4) 6_557 6_557
O3 Mo18 S10 151.4(4) . 6_557
O12 Mo18 S10 85.9(3) . 6_557
S10 Mo18 S10 102.1(3) . 6_557
O4 Mo18 Mo13 100.6(7) . .
O3 Mo18 Mo13 139.6(4) 6_557 .
O3 Mo18 Mo13 139.6(4) . .
O12 Mo18 Mo13 93.0(4) . .
S10 Mo18 Mo13 51.68(14) . .
S10 Mo18 Mo13 51.68(14) 6_557 .
O22 Mo19 O17 95.9(7) . .
O22 Mo19 O20 95.5(7) . .
O17 Mo19 O20 80.2(5) . .
O22 Mo19 S11 103.9(6) . .
O17 Mo19 S11 86.4(4) . .
O20 Mo19 S11 157.4(4) . .
O22 Mo19 S7 102.1(6) . .
O17 Mo19 S7 157.8(4) . .
O20 Mo19 S7 85.3(3) . .
S11 Mo19 S7 101.55(18) . .
O22 Mo19 O21 161.9(6) . .
O17 Mo19 O21 76.5(5) . .
O20 Mo19 O21 67.2(5) . .
S11 Mo19 O21 92.1(3) . .
S7 Mo19 O21 82.5(3) . .
O22 Mo19 Mo17 101.5(5) . .
O17 Mo19 Mo17 137.1(4) . .
O20 Mo19 Mo17 135.6(3) . .
S11 Mo19 Mo17 51.55(14) . .
S7 Mo19 Mo17 51.24(12) . .
O21 Mo19 Mo17 95.0(3) . .
O22 Mo19 K7 45.7(5) . .
O17 Mo19 K7 51.5(4) . .
O20 Mo19 K7 78.2(3) . .
S11 Mo19 K7 107.30(16) . .
S7 Mo19 K7 140.84(17) . .
O21 Mo19 K7 121.5(3) . .
Mo17 Mo19 K7 140.17(10) . .
O30 Mo20 O31 99.8(7) . 6_557
O30 Mo20 O31 99.8(7) . .
O31 Mo20 O31 70.8(10) 6_557 .
O30 Mo20 O33 168.0(9) . .
O31 Mo20 O33 70.6(5) 6_557 .
O31 Mo20 O33 70.6(5) . .
O30 Mo20 S13 103.4(5) . .
O31 Mo20 S13 88.7(5) 6_557 .
O31 Mo20 S13 151.3(4) . .
O33 Mo20 S13 84.0(3) . .
O30 Mo20 S13 103.4(5) . 6_557
O31 Mo20 S13 151.3(4) 6_557 6_557
O31 Mo20 S13 88.7(5) . 6_557
O33 Mo20 S13 84.0(3) . 6_557
S13 Mo20 S13 102.1(3) . 6_557
O30 Mo20 Mo7 99.1(8) . .
O31 Mo20 Mo7 139.5(5) 6_557 .
O31 Mo20 Mo7 139.5(5) . .
O33 Mo20 Mo7 92.9(4) . .
S13 Mo20 Mo7 52.14(13) . .
S13 Mo20 Mo7 52.14(13) 6_557 .
O30 Mo20 K8 45.3(5) . .
O31 Mo20 K8 97.8(5) 6_557 .
O31 Mo20 K8 142.2(4) . .
O33 Mo20 K8 141.0(3) . .
S13 Mo20 K8 58.1(2) . .
S13 Mo20 K8 110.6(3) 6_557 .
Mo7 Mo20 K8 71.7(2) . .
O30 Mo20 K8 45.3(5) . 6_557
O31 Mo20 K8 142.2(4) 6_557 6_557
O31 Mo20 K8 97.8(5) . 6_557
O33 Mo20 K8 141.0(3) . 6_557
S13 Mo20 K8 110.6(3) . 6_557
S13 Mo20 K8 58.1(2) 6_557 6_557
Mo7 Mo20 K8 71.7(2) . 6_557
K8 Mo20 K8 68.9(4) . 6_557
O37 Mo21 O38 97.5(6) . .
O37 Mo21 O38 97.5(6) . 6_557
O38 Mo21 O38 80.1(8) . 6_557
O37 Mo21 S8 102.2(4) . 6_557
O38 Mo21 S8 156.8(4) . 6_557
O38 Mo21 S8 85.2(4) 6_557 6_557
O37 Mo21 S8 102.2(4) . .
O38 Mo21 S8 85.2(4) . .
O38 Mo21 S8 156.8(4) 6_557 .
S8 Mo21 S8 102.4(3) 6_557 .
O37 Mo21 O36 164.8(7) . .
O38 Mo21 O36 71.1(4) . .
O38 Mo21 O36 71.1(4) 6_557 .
S8 Mo21 O36 87.2(3) 6_557 .
S8 Mo21 O36 87.2(3) . .
O37 Mo21 Mo24 98.4(7) . .
O38 Mo21 Mo24 136.6(4) . .
O38 Mo21 Mo24 136.6(4) 6_557 .
S8 Mo21 Mo24 52.06(18) 6_557 .
S8 Mo21 Mo24 52.06(18) . .
O36 Mo21 Mo24 96.8(4) . .
O54 Mo22 O55 99.3(7) . 6_557
O54 Mo22 O55 99.3(7) . .
O55 Mo22 O55 70.6(13) 6_557 .
O54 Mo22 S14 102.8(5) . 6_557
O55 Mo22 S14 88.9(7) 6_557 6_557
O55 Mo22 S14 152.0(5) . 6_557
O54 Mo22 S14 102.8(5) . .
O55 Mo22 S14 152.0(5) 6_557 .
O55 Mo22 S14 88.9(7) . .
S14 Mo22 S14 102.5(3) 6_557 .
O54 Mo22 O35 166.3(9) . .
O55 Mo22 O35 69.7(5) 6_557 .
O55 Mo22 O35 69.7(5) . .
S14 Mo22 O35 85.6(3) 6_557 .
S14 Mo22 O35 85.6(3) . .
O54 Mo22 Mo8 101.3(8) . .
O55 Mo22 Mo8 138.8(7) 6_557 .
O55 Mo22 Mo8 138.8(7) . .
S14 Mo22 Mo8 51.89(16) 6_557 .
S14 Mo22 Mo8 51.89(16) . .
O35 Mo22 Mo8 92.4(4) . .
O79 Mo23 O78' 66.3(14) . .
O79 Mo23 O45 103.1(12) . .
O78' Mo23 O45 108.2(10) . .
O79 Mo23 O78 105.9(15) . .
O78' Mo23 O78 39.8(12) . .
O45 Mo23 O78 97.0(10) . .
O79 Mo23 O79' 31.8(12) . .
O78' Mo23 O79' 97.1(12) . .
O45 Mo23 O79' 101.6(9) . .
O78 Mo23 O79' 136.8(13) . .
O79 Mo23 O53 104.0(11) . .
O78' Mo23 O53 96.7(9) . .
O45 Mo23 O53 148.8(5) . .
O78 Mo23 O53 90.3(10) . .
O79' Mo23 O53 93.4(9) . .
O79 Mo23 O44 116.5(11) . .
O78' Mo23 O44 165.0(10) . .
O45 Mo23 O44 85.8(5) . .
O78 Mo23 O44 135.8(12) . .
O79' Mo23 O44 84.6(9) . .
O53 Mo23 O44 68.4(5) . .
O79 Mo23 O74 153.8(13) . .
O78' Mo23 O74 87.9(11) . .
O45 Mo23 O74 80.1(8) . .
O78 Mo23 O74 48.2(12) . .
O79' Mo23 O74 173.8(11) . .
O53 Mo23 O74 82.5(8) . .
O44 Mo23 O74 89.6(8) . .
O56 Mo24 O55 100.0(8) . .
O56 Mo24 O55 100.0(8) . 6_557
O55 Mo24 O55 69.1(12) . 6_557
O56 Mo24 O35 167.5(9) . .
O55 Mo24 O35 69.9(5) . .
O55 Mo24 O35 69.9(5) 6_557 .
O56 Mo24 S8 103.1(5) . .
O55 Mo24 S8 151.0(5) . .
O55 Mo24 S8 89.6(7) 6_557 .
O35 Mo24 S8 84.6(3) . .
O56 Mo24 S8 103.1(5) . 6_557
O55 Mo24 S8 89.6(7) . 6_557
O55 Mo24 S8 151.0(5) 6_557 6_557
O35 Mo24 S8 84.6(3) . 6_557
S8 Mo24 S8 101.8(3) . 6_557
O56 Mo24 Mo21 100.0(8) . .
O55 Mo24 Mo21 139.7(6) . .
O55 Mo24 Mo21 139.7(6) 6_557 .
O35 Mo24 Mo21 92.5(5) . .
S8 Mo24 Mo21 51.79(15) . .
S8 Mo24 Mo21 51.78(15) 6_557 .
Mo5 S1 Mo9 75.66(18) . .
Mo5 S1 K2 82.00(17) . .
Mo9 S1 K2 88.69(19) . .
Mo5 S1 K6' 141.3(5) . .
Mo9 S1 K6' 120.8(5) . .
K2 S1 K6' 129.2(5) . .
Mo6 S2 Mo4 75.51(17) . .
Mo6 S2 K7 90.49(18) . 5_566
Mo4 S2 K7 87.06(19) . 5_566
Mo6 S2 K6" 129.3(6) . .
Mo4 S2 K6" 109.8(6) . .
K7 S2 K6" 139.0(6) 5_566 .
Mo6 S2 K3 157.5(2) . 5_566
Mo4 S2 K3 127.0(2) . 5_566
K7 S2 K3 91.3(2) 5_566 5_566
K6" S2 K3 48.5(6) . 5_566
Mo15 S3 Mo15 76.5(2) 6_557 .
Mo11 S4 Mo11 76.9(2) 6_557 .
Mo11 S4 K4 85.1(3) 6_557 .
Mo11 S4 K4 85.1(3) . .
Mo1 S5 Mo12 76.00(14) . .
Mo1 S5 K5 94.7(3) . .
Mo12 S5 K5 160.1(4) . .
Mo11 S6 Mo11 77.3(2) . 6_557
Mo11 S6 K8 161.9(4) . 6_557
Mo11 S6 K8 93.3(3) 6_557 6_557
Mo11 S6 K8 93.4(3) . .
Mo11 S6 K8 161.9(4) 6_557 .
K8 S6 K8 91.1(6) 6_557 .
Mo11 S6 K9' 83.1(5) . 6_457
Mo11 S6 K9' 94.2(5) 6_557 6_457
K8 S6 K9' 113.4(6) 6_557 6_457
K8 S6 K9' 100.1(6) . 6_457
Mo11 S6 K9' 94.2(5) . 1_455
Mo11 S6 K9' 83.1(5) 6_557 1_455
K8 S6 K9' 100.1(6) 6_557 1_455
K8 S6 K9' 113.4(6) . 1_455
K9' S6 K9' 17.9(10) 6_457 1_455
Mo11 S6 K10 115.0(3) . 8_565
Mo11 S6 K10 151.8(3) 6_557 8_565
K8 S6 K10 80.5(4) 6_557 8_565
K8 S6 K10 46.3(3) . 8_565
K9' S6 K10 64.1(6) 6_457 8_565
K9' S6 K10 71.2(5) 1_455 8_565
Mo11 S6 K10 151.8(3) . 3_556
Mo11 S6 K10 115.0(3) 6_557 3_556
K8 S6 K10 46.3(3) 6_557 3_556
K8 S6 K10 80.5(4) . 3_556
K9' S6 K10 71.2(5) 6_457 3_556
K9' S6 K10 64.1(6) 1_455 3_556
K10 S6 K10 43.2(5) 8_565 3_556
Mo17 S7 Mo19 77.11(16) . .
Mo17 S7 K8 92.6(3) . .
Mo19 S7 K8 161.2(4) . .
Mo21 S8 Mo24 76.2(3) . .
Mo21 S8 K5 85.3(3) . .
Mo24 S8 K5 91.5(3) . .
Mo12 S9 Mo1 76.11(15) . .
Mo12 S9 K2 82.79(19) . 5_666
Mo1 S9 K2 85.73(19) . 5_666
Mo13 S10 Mo18 76.5(2) . .
Mo19 S11 Mo17 76.94(17) . .
Mo19 S11 K3 101.2(2) . .
Mo17 S11 K3 176.3(4) . .
Mo15 S12 Mo15 77.0(2) . 6_557
Mo15 S12 K5 159.6(4) . 6_557
Mo15 S12 K5 95.0(3) 6_557 6_557
Mo15 S12 K5 95.0(3) . .
Mo15 S12 K5 159.6(4) 6_557 .
K5 S12 K5 86.2(6) 6_557 .
Mo15 S12 K4 85.7(3) . 1_655
Mo15 S12 K4 85.7(3) 6_557 1_655
K5 S12 K4 112.7(4) 6_557 1_655
K5 S12 K4 112.7(4) . 1_655
Mo7 S13 Mo20 75.51(19) . .
Mo7 S13 K8 90.2(3) . .
Mo20 S13 K8 87.5(3) . .
Mo8 S14 Mo22 75.95(18) . .
O39 K1 O39 104.2(6) . 6_557
O39 K1 O19 76.1(4) . .
O39 K1 O19 177.4(5) 6_557 .
O39 K1 O19 177.4(5) . 6_557
O39 K1 O19 76.1(4) 6_557 6_557
O19 K1 O19 103.5(6) . 6_557
O39 K1 O34 106.7(4) . .
O39 K1 O34 106.7(4) 6_557 .
O19 K1 O34 75.5(4) . .
O19 K1 O34 75.5(4) 6_557 .
O39 K1 O42 73.8(3) . .
O39 K1 O42 73.8(3) 6_557 .
O19 K1 O42 103.9(4) . .
O19 K1 O42 103.9(4) 6_557 .
O34 K1 O42 179.0(5) . .
O39 K1 O36 68.5(3) . .
O39 K1 O36 68.5(3) 6_557 .
O19 K1 O36 113.8(3) . .
O19 K1 O36 113.8(3) 6_557 .
O34 K1 O36 64.5(5) . .
O42 K1 O36 116.5(5) . .
O39 K1 O13 109.7(3) . .
O39 K1 O13 109.7(3) 6_557 .
O19 K1 O13 67.9(3) . .
O19 K1 O13 67.9(3) 6_557 .
O34 K1 O13 118.8(5) . .
O42 K1 O13 60.2(4) . .
O36 K1 O13 176.7(5) . .
O39 K1 C4 94.9(4) . .
O39 K1 C4 94.9(4) 6_557 .
O19 K1 C4 87.7(4) . .
O19 K1 C4 87.7(4) 6_557 .
O34 K1 C4 20.0(5) . .
O42 K1 C4 161.0(5) . .
O36 K1 C4 44.5(5) . .
O13 K1 C4 138.8(5) . .
O39 K1 C3 79.7(4) . .
O39 K1 C3 79.7(4) 6_557 .
O19 K1 C3 102.9(4) . .
O19 K1 C3 102.9(4) 6_557 .
O34 K1 C3 44.9(5) . .
O42 K1 C3 136.1(5) . .
O36 K1 C3 19.6(5) . .
O13 K1 C3 163.7(5) . .
C4 K1 C3 24.9(5) . .
O39 K1 Mo10 22.5(3) . .
O39 K1 Mo10 81.9(3) 6_557 .
O19 K1 Mo10 98.3(3) . .
O19 K1 Mo10 157.3(3) 6_557 .
O34 K1 Mo10 116.6(3) . .
O42 K1 Mo10 64.2(3) . .
O36 K1 Mo10 61.4(3) . .
O13 K1 Mo10 115.8(3) . .
C4 K1 Mo10 99.6(4) . .
C3 K1 Mo10 78.1(3) . .
O39 K1 Mo10 81.9(3) . 6_557
O39 K1 Mo10 22.5(3) 6_557 6_557
O19 K1 Mo10 157.3(3) . 6_557
O19 K1 Mo10 98.3(3) 6_557 6_557
O34 K1 Mo10 116.7(3) . 6_557
O42 K1 Mo10 64.1(3) . 6_557
O36 K1 Mo10 61.4(3) . 6_557
O13 K1 Mo10 115.8(3) . 6_557
C4 K1 Mo10 99.6(4) . 6_557
C3 K1 Mo10 78.1(3) . 6_557
Mo10 K1 Mo10 59.45(10) . 6_557
O1 K2 O78 65.1(8) . .
O1 K2 O46 147.7(5) . 5_666
O78 K2 O46 121.6(7) . 5_666
O1 K2 O90 84.0(8) . .
O78 K2 O90 136.0(12) . .
O46 K2 O90 70.6(8) 5_666 .
O1 K2 O90' 77.9(11) . .
O78 K2 O90' 117.7(16) . .
O46 K2 O90' 71.4(10) 5_666 .
O90 K2 O90' 19.9(14) . .
O1 K2 O68 94.8(5) . .
O78 K2 O68 56.0(7) . .
O46 K2 O68 71.1(5) 5_666 .
O90 K2 O68 99.4(11) . .
O90' K2 O68 81.0(13) . .
O1 K2 O47 131.8(5) . 5_666
O78 K2 O47 126.9(8) . 5_666
O46 K2 O47 72.6(4) 5_666 5_666
O90 K2 O47 97.0(10) . 5_666
O90' K2 O47 115.3(14) . 5_666
O68 K2 O47 131.9(5) . 5_666
O1 K2 O78' 76.4(6) . .
O78 K2 O78' 23.0(8) . .
O46 K2 O78' 122.9(6) 5_666 .
O90 K2 O78' 157.6(10) . .
O90' K2 O78' 140.6(14) . .
O68 K2 O78' 71.9(6) . .
O47 K2 O78' 104.1(6) 5_666 .
O1 K2 O2 68.3(4) . .
O78 K2 O2 125.3(7) . .
O46 K2 O2 113.1(5) 5_666 .
O90 K2 O2 61.6(10) . .
O90' K2 O2 77.3(12) . .
O68 K2 O2 154.8(5) . .
O47 K2 O2 70.1(4) 5_666 .
O78' K2 O2 119.0(6) . .
O1 K2 S9 141.9(4) . 5_666
O78 K2 S9 79.1(8) . 5_666
O46 K2 S9 63.5(3) 5_666 5_666
O90 K2 S9 133.3(7) . 5_666
O90' K2 S9 133.4(10) . 5_666
O68 K2 S9 74.1(4) . 5_666
O47 K2 S9 62.0(3) 5_666 5_666
O78' K2 S9 65.5(5) . 5_666
O2 K2 S9 130.7(3) . 5_666
O1 K2 S1 62.3(4) . .
O78 K2 S1 73.9(6) . .
O46 K2 S1 148.3(4) 5_666 .
O90 K2 S1 119.6(9) . .
O90' K2 S1 129.2(10) . .
O68 K2 S1 129.8(4) . .
O47 K2 S1 76.2(3) 5_666 .
O78' K2 S1 59.9(5) . .
O2 K2 S1 59.9(3) . .
S9 K2 S1 96.6(2) 5_666 .
O1 K2 Mo12 164.5(4) . 5_666
O78 K2 Mo12 106.3(7) . 5_666
O46 K2 Mo12 25.4(3) 5_666 5_666
O90 K2 Mo12 95.5(7) . 5_666
O90' K2 Mo12 96.4(10) . 5_666
O68 K2 Mo12 69.9(4) . 5_666
O47 K2 Mo12 63.7(3) 5_666 5_666
O78' K2 Mo12 100.5(5) . 5_666
O2 K2 Mo12 124.9(3) . 5_666
S9 K2 Mo12 38.16(10) 5_666 5_666
S1 K2 Mo12 129.5(2) . 5_666
O57 K3 O16 72.4(6) . 5_566
O57 K3 K6" 153.4(9) . 5_566
O16 K3 K6" 81.5(8) 5_566 5_566
O57 K3 O58' 47.4(6) . .
O16 K3 O58' 117.0(6) 5_566 .
K6" K3 O58' 158.5(9) 5_566 .
O57 K3 O17 57.5(5) . .
O16 K3 O17 115.6(5) 5_566 .
K6" K3 O17 134.8(8) 5_566 .
O58' K3 O17 49.4(6) . .
O57 K3 O66' 82.7(18) . .
O16 K3 O66' 75.5(17) 5_566 .
K6" K3 O66' 95.7(19) 5_566 .
O58' K3 O66' 79.8(18) . .
O17 K3 O66' 128.3(18) . .
O57 K3 S11 112.1(5) . .
O16 K3 S11 157.4(5) 5_566 .
K6" K3 S11 90.2(7) 5_566 .
O58' K3 S11 76.2(5) . .
O17 K3 S11 57.5(3) . .
O66' K3 S11 126.5(17) . .
O57 K3 O66 100.4(6) . .
O16 K3 O66 78.5(5) 5_566 .
K6" K3 O66 78.6(8) 5_566 .
O58' K3 O66 93.8(6) . .
O17 K3 O66 143.2(6) . .
O66' K3 O66 17.9(17) . .
S11 K3 O66 120.6(4) . .
O57 K3 S2 105.6(5) . 5_566
O16 K3 S2 82.0(4) 5_566 5_566
K6" K3 S2 64.9(8) 5_566 5_566
O58' K3 S2 125.4(5) . 5_566
O17 K3 S2 76.0(3) . 5_566
O66' K3 S2 152.5(17) . 5_566
S11 K3 S2 75.4(2) . 5_566
O66 K3 S2 140.8(4) . 5_566
O57 K3 Mo16 27.3(4) . .
O16 K3 Mo16 94.9(5) 5_566 .
K6" K3 Mo16 159.1(8) 5_566 .
O58' K3 Mo16 37.8(5) . .
O17 K3 Mo16 30.5(3) . .
O66' K3 Mo16 103.3(18) . .
S11 K3 Mo16 85.39(17) . .
O66 K3 Mo16 121.0(5) . .
S2 K3 Mo16 94.23(19) 5_566 .
O57 K3 K6 170.6(6) . 5_566
O16 K3 K6 101.4(5) 5_566 5_566
K6" K3 K6 23.4(7) 5_566 5_566
O58' K3 K6 135.1(6) . 5_566
O17 K3 K6 131.8(4) . 5_566
O66' K3 K6 88.9(17) . 5_566
S11 K3 K6 76.4(3) . 5_566
O66 K3 K6 71.0(5) . 5_566
S2 K3 K6 80.0(3) 5_566 5_566
Mo16 K3 K6 161.7(3) . 5_566
O57 K3 Mo16 65.5(5) . 5_566
O16 K3 Mo16 20.6(4) 5_566 5_566
K6" K3 Mo16 88.3(7) 5_566 5_566
O58' K3 Mo16 112.9(5) . 5_566
O17 K3 Mo16 97.1(3) . 5_566
O66' K3 Mo16 94.1(16) . 5_566
S11 K3 Mo16 139.3(3) . 5_566
O66 K3 Mo16 98.9(4) . 5_566
S2 K3 Mo16 67.23(17) 5_566 5_566
Mo16 K3 Mo16 81.94(13) . 5_566
K6 K3 Mo16 111.1(3) 5_566 5_566
O93 K4 O75 75.1(6) 1_455 5_566
O93 K4 O75 75.1(6) 1_455 2_565
O75 K4 O75 147.7(10) 5_566 2_565
O93 K4 O27 93(2) 1_455 6_557
O75 K4 O27 131.6(6) 5_566 6_557
O75 K4 O27 61.9(5) 2_565 6_557
O93 K4 O27 93(2) 1_455 .
O75 K4 O27 61.9(5) 5_566 .
O75 K4 O27 131.6(6) 2_565 .
O27 K4 O27 72.4(6) 6_557 .
O93 K4 O52 135.2(16) 1_455 1_455
O75 K4 O52 64.7(5) 5_566 1_455
O75 K4 O52 135.6(6) 2_565 1_455
O27 K4 O52 128.3(6) 6_557 1_455
O27 K4 O52 85.4(4) . 1_455
O93 K4 O52 135.2(16) 1_455 6_457
O75 K4 O52 135.6(6) 5_566 6_457
O75 K4 O52 64.7(5) 2_565 6_457
O27 K4 O52 85.3(4) 6_557 6_457
O27 K4 O52 128.3(6) . 6_457
O52 K4 O52 72.8(7) 1_455 6_457
O93 K4 K9 47(3) 1_455 1_455
O75 K4 K9 84.3(5) 5_566 1_455
O75 K4 K9 84.3(5) 2_565 1_455
O27 K4 K9 56.4(4) 6_557 1_455
O27 K4 K9 56.4(4) . 1_455
O52 K4 K9 139.6(4) 1_455 1_455
O52 K4 K9 139.6(4) 6_457 1_455
O93 K4 O75' 62.1(10) 1_455 5_566
O75 K4 O75' 16.4(6) 5_566 5_566
O75 K4 O75' 131.6(9) 2_565 5_566
O27 K4 O75' 136.9(7) 6_557 5_566
O27 K4 O75' 74.5(6) . 5_566
O52 K4 O75' 74.5(6) 1_455 5_566
O52 K4 O75' 137.4(7) 6_457 5_566
K9 K4 O75' 82.4(6) 1_455 5_566
O93 K4 O75' 62.1(10) 1_455 2_565
O75 K4 O75' 131.6(9) 5_566 2_565
O75 K4 O75' 16.4(6) 2_565 2_565
O27 K4 O75' 74.5(6) 6_557 2_565
O27 K4 O75' 136.9(7) . 2_565
O52 K4 O75' 137.4(7) 1_455 2_565
O52 K4 O75' 74.5(6) 6_457 2_565
K9 K4 O75' 82.4(6) 1_455 2_565
O75' K4 O75' 115.3(11) 5_566 2_565
O93 K4 S12 101(3) 1_455 1_455
O75 K4 S12 87.1(5) 5_566 1_455
O75 K4 S12 87.1(5) 2_565 1_455
O27 K4 S12 141.2(4) 6_557 1_455
O27 K4 S12 141.2(4) . 1_455
O52 K4 S12 59.3(3) 1_455 1_455
O52 K4 S12 59.3(3) 6_457 1_455
K9 K4 S12 148.2(6) 1_455 1_455
O75' K4 S12 80.7(5) 5_566 1_455
O75' K4 S12 80.7(5) 2_565 1_455
O93 K4 S4 144(3) 1_455 .
O75 K4 S4 105.6(5) 5_566 .
O75 K4 S4 105.6(5) 2_565 .
O27 K4 S4 59.0(3) 6_557 .
O27 K4 S4 59.0(3) . .
O52 K4 S4 69.5(4) 1_455 .
O52 K4 S4 69.5(4) 6_457 .
K9 K4 S4 97.0(5) 1_455 .
O75' K4 S4 122.1(6) 5_566 .
O75' K4 S4 122.1(6) 2_565 .
S12 K4 S4 114.8(4) 1_455 .
O82 K5 O80 106.0(13) . .
O82 K5 O50 100.4(12) . .
O80 K5 O50 105.1(9) . .
O82 K5 O37 117.9(13) . .
O80 K5 O37 121.2(8) . .
O50 K5 O37 103.3(7) . .
O82 K5 S5 160.8(13) . .
O80 K5 S5 73.8(7) . .
O50 K5 S5 62.0(4) . .
O37 K5 S5 76.1(4) . .
O82 K5 S12 72.4(10) . .
O80 K5 S12 164.1(9) . .
O50 K5 S12 60.5(4) . .
O37 K5 S12 71.5(5) . .
S5 K5 S12 102.5(4) . .
O82 K5 S8 123.7(12) . .
O80 K5 S8 70.9(7) . .
O50 K5 S8 135.4(6) . .
O37 K5 S8 53.0(4) . .
S5 K5 S8 74.8(3) . .
S12 K5 S8 123.7(5) . .
O82 K5 Mo1 128.1(12) . .
O80 K5 Mo1 92.0(7) . .
O50 K5 Mo1 27.8(3) . .
O37 K5 Mo1 90.1(5) . .
S5 K5 Mo1 34.24(17) . .
S12 K5 Mo1 77.7(3) . .
S8 K5 Mo1 108.1(4) . .
O82 K5 K5 73.8(12) . 6_557
O80 K5 K5 148.7(7) . 6_557
O50 K5 K5 105.7(5) . 6_557
O37 K5 K5 44.7(4) . 6_557
S5 K5 K5 116.7(3) . 6_557
S12 K5 K5 46.9(3) . 6_557
S8 K5 K5 83.2(3) . 6_557
Mo1 K5 K5 113.1(3) . 6_557
K6' K6 K6" 167(2) . .
K6' K6 O81' 125.3(19) . .
K6" K6 O81' 62.8(18) . .
K6' K6 K3 132.3(15) . 5_566
K6" K6 K3 46.6(14) . 5_566
O81' K6 K3 99.8(12) . 5_566
K6 K6" K3 110.0(18) . 5_566
K6 K6" K6' 6.1(10) . .
K3 K6" K6' 110.0(13) 5_566 .
K6 K6" O81 105.8(18) . .
K3 K6" O81 127.6(14) 5_566 .
K6' K6" O81 109.5(14) . .
K6 K6" O81' 90(2) . .
K3 K6" O81' 134.9(18) 5_566 .
K6' K6" O81' 94.1(18) . .
O81 K6" O81' 15.8(13) . .
K6 K6" S2 130.7(18) . .
K3 K6" S2 66.6(7) 5_566 .
K6' K6" S2 124.8(12) . .
O81 K6" S2 113.9(13) . .
O81' K6" S2 128.5(18) . .
K6 K6" C8 113.0(18) . .
K3 K6" C8 126.9(13) 5_566 .
K6' K6" C8 109.5(13) . .
O81 K6" C8 66.7(11) . .
O81' K6" C8 74.5(17) . .
S2 K6" C8 62.1(8) . .
K6 K6' O73 119.9(18) . 5_566
K6 K6' O61 150(2) . .
O73 K6' O61 77.0(9) 5_566 .
K6 K6' K6" 7.3(12) . .
O73 K6' K6" 118.7(13) 5_566 .
O61 K6' K6" 144.2(14) . .
K6 K6' O69 110.3(16) . 5_666
O73 K6' O69 101.1(11) 5_566 5_666
O61 K6' O69 87.8(9) . 5_666
K6" K6' O69 117.1(12) . 5_666
K6 K6' S1 96.5(15) . .
O73 K6' S1 143.1(10) 5_566 .
O61 K6' S1 67.5(7) . .
K6" K6' S1 96.6(11) . .
O69 K6' S1 68.7(7) 5_666 .
K6 K6' K3 35.7(12) . 5_566
O73 K6' K3 84.2(8) 5_566 5_566
O61 K6' K3 145.9(9) . 5_566
K6" K6' K3 34.9(8) . 5_566
O69 K6' K3 124.0(9) 5_666 5_566
S1 K6' K3 131.5(7) . 5_566
O77 K7 O57 143.0(8) . 5_566
O77 K7 O87' 71.5(13) . 5_566
O57 K7 O87' 130.7(14) 5_566 5_566
O77 K7 O66' 83.3(19) . 5_566
O57 K7 O66' 83.0(18) 5_566 5_566
O87' K7 O66' 65(2) 5_566 5_566
O77 K7 O16 75.6(8) . .
O57 K7 O16 67.8(6) 5_566 .
O87' K7 O16 130.5(13) 5_566 .
O66' K7 O16 76.0(19) 5_566 .
O77 K7 O9 145.7(7) . 5_566
O57 K7 O9 64.8(5) 5_566 5_566
O87' K7 O9 74.3(12) 5_566 5_566
O66' K7 O9 81.8(19) 5_566 5_566
O16 K7 O9 129.5(5) . 5_566
O77 K7 O8 97.6(7) . 5_566
O57 K7 O8 119.0(6) 5_566 5_566
O87' K7 O8 58.5(13) 5_566 5_566
O66' K7 O8 118.9(19) 5_566 5_566
O16 K7 O8 163.3(5) . 5_566
O9 K7 O8 63.8(4) 5_566 5_566
O77 K7 O22 68.8(6) . .
O57 K7 O22 121.7(6) 5_566 .
O87' K7 O22 101.5(14) 5_566 .
O66' K7 O22 151.9(18) 5_566 .
O16 K7 O22 99.7(5) . .
O9 K7 O22 119.4(5) 5_566 .
O8 K7 O22 63.6(4) 5_566 .
O77 K7 O17 80.0(6) . .
O57 K7 O17 82.0(5) 5_566 .
O87' K7 O17 147.2(13) 5_566 .
O66' K7 O17 128.4(19) 5_566 .
O16 K7 O17 52.6(4) . .
O9 K7 O17 132.6(4) 5_566 .
O8 K7 O17 111.6(4) 5_566 .
O22 K7 O17 51.9(4) . .
O77 K7 S2 136.5(6) . 5_566
O57 K7 S2 68.0(4) 5_566 5_566
O87' K7 S2 114.2(12) 5_566 5_566
O66' K7 S2 139.4(18) 5_566 5_566
O16 K7 S2 115.2(4) . 5_566
O9 K7 S2 60.7(3) 5_566 5_566
O8 K7 S2 59.5(3) 5_566 5_566
O22 K7 S2 67.9(3) . 5_566
O17 K7 S2 76.4(3) . 5_566
O77 K7 O87 79.2(10) . 5_566
O57 K7 O87 108.8(10) 5_566 5_566
O87' K7 O87 27.5(15) 5_566 5_566
O66' K7 O87 38(2) 5_566 5_566
O16 K7 O87 111.0(8) . 5_566
O9 K7 O87 70.2(8) 5_566 5_566
O8 K7 O87 82.0(8) 5_566 5_566
O22 K7 O87 127.9(10) . 5_566
O17 K7 O87 156.5(8) . 5_566
S2 K7 O87 126.8(7) 5_566 5_566
O77 K7 Mo16 82.0(6) . .
O57 K7 Mo16 67.1(5) 5_566 .
O87' K7 Mo16 150.7(11) 5_566 .
O66' K7 Mo16 100.8(19) 5_566 .
O16 K7 Mo16 25.1(4) . .
O9 K7 Mo16 131.1(3) 5_566 .
O8 K7 Mo16 140.1(3) 5_566 .
O22 K7 Mo16 79.6(4) . .
O17 K7 Mo16 28.7(2) . .
S2 K7 Mo16 93.55(18) 5_566 .
O87 K7 Mo16 136.0(7) 5_566 .
O24 K8 K10 107.1(6) . 8_565
O24 K8 O65 114.9(8) . .
K10 K8 O65 102.2(6) 8_565 .
O24 K8 O30 146.8(7) . .
K10 K8 O30 63.3(6) 8_565 .
O65 K8 O30 98.3(6) . .
O24 K8 O29 98.1(6) . .
K10 K8 O29 112.2(7) 8_565 .
O65 K8 O29 122.1(7) . .
O30 K8 O29 61.9(5) . .
O24 K8 S6 61.3(4) . .
K10 K8 S6 73.6(5) 8_565 .
O65 K8 S6 172.2(7) . .
O30 K8 S6 85.7(5) . .
O29 K8 S6 65.7(4) . .
O24 K8 S7 62.4(4) . .
K10 K8 S7 169.4(6) 8_565 .
O65 K8 S7 82.0(4) . .
O30 K8 S7 126.2(6) . .
O29 K8 S7 72.7(4) . .
S6 K8 S7 101.1(4) . .
O24 K8 S13 135.2(5) . .
K10 K8 S13 115.9(6) 8_565 .
O65 K8 S13 68.3(6) . .
O30 K8 S13 56.7(4) . .
O29 K8 S13 55.2(4) . .
S6 K8 S13 119.4(5) . .
S7 K8 S13 74.7(3) . .
O24 K8 Mo17 28.0(3) . .
K10 K8 Mo17 135.1(6) 8_565 .
O65 K8 Mo17 101.1(5) . .
O30 K8 Mo17 147.9(6) . .
O29 K8 Mo17 86.2(4) . .
S6 K8 Mo17 78.3(3) . .
S7 K8 Mo17 34.40(16) . .
S13 K8 Mo17 108.2(3) . .
O24 K8 Mo11 27.2(3) . .
K10 K8 Mo11 92.9(5) 8_565 .
O65 K8 Mo11 141.8(6) . .
O30 K8 Mo11 119.7(5) . .
O29 K8 Mo11 82.3(4) . .
S6 K8 Mo11 34.16(16) . .
S7 K8 Mo11 78.2(3) . .
S13 K8 Mo11 134.6(4) . .
Mo17 K8 Mo11 47.52(16) . .
O24 K8 Mo20 152.5(6) . .
K10 K8 Mo20 83.9(5) 8_565 .
O65 K8 Mo20 86.1(6) . .
O30 K8 Mo20 22.2(4) . .
O29 K8 Mo20 54.6(4) . .
S6 K8 Mo20 99.8(4) . .
S7 K8 Mo20 106.2(3) . .
S13 K8 Mo20 34.45(16) . .
Mo17 K8 Mo20 135.6(3) . .
Mo11 K8 Mo20 130.7(4) . .
O24 K8 K10 109.1(5) . 3_556
K10 K8 K10 33.8(5) 8_565 3_556
O65 K8 K10 126.2(5) . 3_556
O30 K8 K10 44.4(4) . 3_556
O29 K8 K10 78.7(4) . 3_556
S6 K8 K10 53.2(3) . 3_556
S7 K8 K10 148.1(5) . 3_556
S13 K8 K10 100.3(4) . 3_556
Mo17 K8 K10 131.3(4) . 3_556
Mo11 K8 K10 84.4(3) . 3_556
Mo20 K8 K10 66.2(3) . 3_556
K9' K9' K9 61.2(15) 6_557 .
K9' K9' O89 150.4(14) 6_557 3_656
K9 K9' O89 147(3) . 3_656
K9' K9' O89 18.4(9) 6_557 8_665
K9 K9' O89 79.2(18) . 8_665
O89 K9' O89 132(2) 3_656 8_665
K9' K9' O4 79.0(6) 6_557 3_656
K9 K9' O4 72.9(19) . 3_656
O89 K9' O4 99.2(16) 3_656 3_656
O89 K9' O4 79.4(10) 8_665 3_656
K9' K9' O27 114.5(7) 6_557 6_657
K9 K9' O27 77.2(17) . 6_657
O89 K9' O27 87.9(15) 3_656 6_657
O89 K9' O27 126.9(13) 8_665 6_657
O4 K9' O27 134.9(12) 3_656 6_657
K9' K9' O5 79.4(6) 6_557 3_656
K9 K9' O5 133(2) . 3_656
O89 K9' O5 71.7(14) 3_656 3_656
O89 K9' O5 61.5(9) 8_665 3_656
O4 K9' O5 75.2(9) 3_656 3_656
O27 K9' O5 147.1(12) 6_657 3_656
K9' K9' O93 80.5(7) 6_557 .
K9 K9' O93 26(2) . .
O89 K9' O93 123.6(19) 3_656 .
O89 K9' O93 96.1(12) 8_665 .
O4 K9' O93 57(2) 3_656 .
O27 K9' O93 82(2) 6_657 .
O5 K9' O93 131(2) 3_656 .
K9' K9' S6 81.1(5) 6_557 1_655
K9 K9' S6 100(2) . 1_655
O89 K9' S6 96.7(16) 3_656 1_655
O89 K9' S6 80.9(10) 8_665 1_655
O4 K9' S6 159.9(10) 3_656 1_655
O27 K9' S6 57.6(6) 6_657 1_655
O5 K9' S6 98.5(9) 3_656 1_655
O93 K9' S6 122(2) . 1_655
K9' K9' K10 102.0(5) 6_557 3_656
K9 K9' K10 156(2) . 3_656
O89 K9' K10 53.8(14) 3_656 3_656
O89 K9' K10 86.3(10) 8_665 3_656
O4 K9' K10 122.6(10) 3_656 3_656
O27 K9' K10 97.5(9) 6_657 3_656
O5 K9' K10 49.7(6) 3_656 3_656
O93 K9' K10 177.4(12) . 3_656
S6 K9' K10 59.4(5) 1_655 3_656
K9' K9' Mo11 103.1(4) 6_557 6_657
K9 K9' Mo11 86.5(19) . 6_657
O89 K9' Mo11 90.7(15) 3_656 6_657
O89 K9' Mo11 110.5(11) 8_665 6_657
O4 K9' Mo11 155.3(11) 3_656 6_657
O27 K9' Mo11 22.3(4) 6_657 6_657
O5 K9' Mo11 129.5(10) 3_656 6_657
O93 K9' Mo11 99(2) . 6_657
S6 K9' Mo11 35.4(3) 1_655 6_657
K10 K9' Mo11 81.3(6) 3_656 6_657
K9' K9' K4 82.3(4) 6_557 1_655
K9 K9' K4 30.3(14) . 1_655
O89 K9' K4 126.9(16) 3_656 1_655
O89 K9' K4 100.5(10) 8_665 1_655
O4 K9' K4 97.8(9) 3_656 1_655
O27 K9' K4 46.9(6) 6_657 1_655
O5 K9' K4 161.3(10) 3_656 1_655
O93 K9' K4 41(2) . 1_655
S6 K9' K4 82.1(6) 1_655 1_655
K10 K9' K4 139.5(8) 3_656 1_655
Mo11 K9' K4 58.8(5) 6_657 1_655
K9' K9 K9' 58(3) 6_557 .
K9' K9 O93 142(3) 6_557 .
K9' K9 O93 142(3) . .
K9' K9 O4 83.9(19) 6_557 3_656
K9' K9 O4 83.9(19) . 3_656
O93 K9 O4 71(3) . 3_656
K9' K9 O89 20.3(16) 6_557 8_665
K9' K9 O89 77.4(18) . 8_665
O93 K9 O89 123.9(16) . 8_665
O4 K9 O89 81.0(9) 3_656 8_665
K9' K9 O89 77.4(18) 6_557 3_656
K9' K9 O89 20.3(16) . 3_656
O93 K9 O89 123.9(16) . 3_656
O4 K9 O89 81.0(9) 3_656 3_656
O89 K9 O89 96.9(15) 8_665 3_656
K9' K9 O27 80.2(17) 6_557 1_655
K9' K9 O27 115(2) . 1_655
O93 K9 O27 103(3) . 1_655
O4 K9 O27 142.4(4) 3_656 1_655
O89 K9 O27 72.4(8) 8_665 1_655
O89 K9 O27 127.4(10) 3_656 1_655
K9' K9 O27 115(2) 6_557 6_657
K9' K9 O27 80.2(17) . 6_657
O93 K9 O27 103(3) . 6_657
O4 K9 O27 142.4(4) 3_656 6_657
O89 K9 O27 127.4(10) 8_665 6_657
O89 K9 O27 72.4(8) 3_656 6_657
O27 K9 O27 74.9(8) 1_655 6_657
K9' K9 K4 139.2(18) 6_557 1_655
K9' K9 K4 139.2(18) . 1_655
O93 K9 K4 56(3) . 1_655
O4 K9 K4 127.3(9) 3_656 1_655
O89 K9 K4 127.4(8) 8_665 1_655
O89 K9 K4 127.4(8) 3_656 1_655
O27 K9 K4 59.0(5) 1_655 1_655
O27 K9 K4 59.0(5) 6_657 1_655
K9' K9 Mo11 77.3(18) 6_557 1_655
K9' K9 Mo11 97.1(19) . 1_655
O93 K9 Mo11 117(3) . 1_655
O4 K9 Mo11 156.8(4) 3_656 1_655
O89 K9 Mo11 76.7(8) 8_665 1_655
O89 K9 Mo11 107.6(9) 3_656 1_655
O27 K9 Mo11 20.3(3) 1_655 1_655
O27 K9 Mo11 59.7(5) 6_657 1_655
K4 K9 Mo11 64.9(4) 1_655 1_655
K9' K9 Mo11 97.1(19) 6_557 6_657
K9' K9 Mo11 77.3(18) . 6_657
O93 K9 Mo11 117(3) . 6_657
O4 K9 Mo11 156.8(4) 3_656 6_657
O89 K9 Mo11 107.6(9) 8_665 6_657
O89 K9 Mo11 76.7(7) 3_656 6_657
O27 K9 Mo11 59.7(5) 1_655 6_657
O27 K9 Mo11 20.3(3) 6_657 6_657
K4 K9 Mo11 64.9(4) 1_655 6_657
Mo11 K9 Mo11 41.8(2) 1_655 6_657
K9' K9 K10 18.2(17) 6_557 8_665
K9' K9 K10 46.7(16) . 8_665
O93 K9 K10 160.1(19) . 8_665
O4 K9 K10 96.8(7) 3_656 8_665
O89 K9 K10 36.6(8) 8_665 8_665
O89 K9 K10 67.0(8) 3_656 8_665
O27 K9 K10 77.4(5) 1_655 8_665
O27 K9 K10 96.6(6) 6_657 8_665
K4 K9 K10 133.4(6) 1_655 8_665
Mo11 K9 K10 68.5(3) 1_655 8_665
Mo11 K9 K10 80.2(4) 6_657 8_665
O60 K10 K10 95.0(6) . 6_557
O60 K10 K8 127.0(8) . 8
K10 K10 K8 111.5(5) 6_557 8
O60 K10 O5 77.9(6) . .
K10 K10 O5 63.0(4) 6_557 .
K8 K10 O5 154.9(8) 8 .
O60 K10 O89 114.1(8) . .
K10 K10 O89 104.4(7) 6_557 .
K8 K10 O89 102.8(8) 8 .
O5 K10 O89 58.6(8) . .
O60 K10 O30 88.8(7) . 3_546
K10 K10 O30 64.7(3) 6_557 3_546
K8 K10 O30 65.3(5) 8 3_546
O5 K10 O30 124.3(6) . 3_546
O89 K10 O30 156.1(9) . 3_546
O60 K10 O23 60.2(6) . 5_566
K10 K10 O23 129.3(4) 6_557 5_566
K8 K10 O23 118.7(7) 8 5_566
O5 K10 O23 68.5(4) . 5_566
O89 K10 O23 58.9(7) . 5_566
O30 K10 O23 144.8(7) 3_546 5_566
O60 K10 S6 163.0(8) . 3_546
K10 K10 S6 68.4(3) 6_557 3_546
K8 K10 S6 60.0(4) 8 3_546
O5 K10 S6 96.9(6) . 3_546
O89 K10 S6 75.3(7) . 3_546
O30 K10 S6 80.8(5) 3_546 3_546
O23 K10 S6 133.2(6) 5_566 3_546
O60 K10 K9' 125.7(7) . 3_646
K10 K10 K9' 78.0(5) 6_557 3_646
K8 K10 K9' 104.8(7) 8 3_646
O5 K10 K9' 50.6(6) . 3_646
O89 K10 K9' 27.8(8) . 3_646
O30 K10 K9' 131.6(7) 3_546 3_646
O23 K10 K9' 82.9(6) 5_566 3_646
S6 K10 K9' 56.5(5) 3_546 3_646
O60 K10 K9' 123.7(7) . 8_655
K10 K10 K9' 63.1(5) 6_557 8_655
K8 K10 K9' 109.2(7) 8 8_655
O5 K10 K9' 45.8(6) . 8_655
O89 K10 K9' 42.2(8) . 8_655
O30 K10 K9' 119.5(7) 3_546 8_655
O23 K10 K9' 93.1(6) 5_566 8_655
S6 K10 K9' 53.2(5) 3_546 8_655
K9' K10 K9' 14.9(8) 3_646 8_655
O60 K10 K8 117.4(7) . 3_546
K10 K10 K8 34.7(2) 6_557 3_546
K8 K10 K8 76.8(6) 8 3_546
O5 K10 K8 94.6(5) . 3_546
O89 K10 K8 113.3(8) . 3_546
O30 K10 K8 45.4(4) 3_546 3_546
O23 K10 K8 163.1(5) 5_566 3_546
S6 K10 K8 46.3(3) 3_546 3_546
K9' K10 K8 86.5(6) 3_646 3_546
K9' K10 K8 74.2(5) 8_655 3_546
O60 K10 K9 129.0(6) . 3_646
K10 K10 K9 74.1(2) 6_557 3_646
K8 K10 K9 102.7(6) 8 3_646
O5 K10 K9 52.4(5) . 3_646
O89 K10 K9 32.8(7) . 3_646
O30 K10 K9 126.2(6) 3_546 3_646
O23 K10 K9 88.3(4) 5_566 3_646
S6 K10 K9 51.9(3) 3_546 3_646
K9' K10 K9 5.4(5) 3_646 3_646
K9' K10 K9 11.5(4) 8_655 3_646
K8 K10 K9 81.2(4) 3_546 3_646
Mo5 O1 K2 114.9(5) . .
Mo5 O1 K2 114.9(5) . 6_557
K2 O1 K2 97.5(6) . 6_557
Mo9 O2 K2 106.8(6) . 6_557
Mo9 O2 K2 106.8(6) . .
K2 O2 K2 80.7(5) 6_557 .
Mo9 O3 Mo18 100.6(6) . .
Mo18 O4 K9 153.2(12) . 3_646
Mo18 O4 K9' 131.6(12) . 3_646
K9 O4 K9' 23.2(6) 3_646 3_646
Mo18 O4 K9' 131.6(12) . 8_655
K9 O4 K9' 23.2(6) 3_646 8_655
K9' O4 K9' 22.0(12) 3_646 8_655
Mo13 O5 K10 139.8(8) . .
Mo13 O5 K10 139.8(8) . 6_557
K10 O5 K10 54.0(7) . 6_557
Mo13 O5 K9' 126.5(10) . 3_646
K10 O5 K9' 79.7(8) . 3_646
K10 O5 K9' 89.3(8) 6_557 3_646
Mo13 O5 K9' 126.5(10) . 8_655
K10 O5 K9' 89.3(8) . 8_655
K10 O5 K9' 79.7(8) 6_557 8_655
K9' O5 K9' 21.1(11) 3_646 8_655
Mo6 O6 Mo13 100.5(6) . .
C5 O7 Mo6 132.1(15) . .
C5 O7 Mo13 134.6(15) . .
Mo6 O7 Mo13 93.3(6) . .
Mo6 O8 K7 107.2(6) . 5_566
Mo6 O8 K7 107.2(6) . 2_565
K7 O8 K7 93.2(5) 5_566 2_565
Mo4 O9 K7 111.2(5) . 5_566
Mo4 O9 K7 111.2(5) . 2_565
K7 O9 K7 102.1(6) 5_566 2_565
C8 O10 Mo4 126.1(16) . .
C7 O11 Mo5 126.3(16) . .
C6 O12 Mo9 133.1(16) . .
C6 O12 Mo18 134.5(16) . .
Mo9 O12 Mo18 92.4(6) . .
Mo14 O13 K1 119.0(8) . .
Mo14 O14 Mo2 110.5(6) . .
Mo14 O14 Mo16 107.5(5) . .
Mo2 O14 Mo16 137.2(6) . .
Mo14 O15 Mo16 107.4(6) . .
Mo14 O15 Mo4 107.3(7) . .
Mo16 O15 Mo4 132.8(6) . .
Mo16 O16 K3 124.1(9) . 5_566
Mo16 O16 K7 107.7(8) . .
K3 O16 K7 90.0(6) 5_566 .
Mo16 O17 Mo19 152.6(8) . .
Mo16 O17 K3 90.7(5) . .
Mo19 O17 K3 112.6(5) . .
Mo16 O17 K7 92.7(5) . .
Mo19 O17 K7 97.9(5) . .
K3 O17 K7 97.7(4) . .
Mo2 O18 Mo2 143.9(9) . 6_557
Mo2 O18 Mo14 107.9(5) . .
Mo2 O18 Mo14 107.9(5) 6_557 .
Mo2 O19 K1 119.3(7) . .
Mo2 O20 Mo19 126.3(7) . .
C10 O21 Mo2 128.5(12) . .
C10 O21 Mo19 129.6(12) . .
Mo2 O21 Mo19 93.5(5) . .
Mo19 O22 K7 112.4(7) . .
Mo17 O23 K10 132.5(8) . 5_566
Mo11 O24 Mo17 101.9(5) . .
Mo11 O24 K8 117.4(7) . .
Mo17 O24 K8 116.0(6) . .
C9 O25 Mo17 135.3(13) . .
C9 O25 Mo11 133.7(14) . .
Mo17 O25 Mo11 90.7(5) . .
Mo11 O26 Mo17 101.9(6) . .
Mo11 O27 K9 123.3(8) . 1_455
Mo11 O27 K9' 116.7(9) . 6_457
K9 O27 K9' 22.6(6) 1_455 6_457
Mo11 O27 K4 112.7(8) . .
K9 O27 K4 64.7(5) 1_455 .
K9' O27 K4 87.2(8) 6_457 .
Mo2 O28 Mo7 159.1(8) . .
Mo7 O29 K8 112.7(6) . 6_557
Mo7 O29 K8 112.7(6) . .
K8 O29 K8 91.4(7) 6_557 .
Mo20 O30 K10 154.4(4) . 8_565
Mo20 O30 K10 154.4(4) . 3_556
K10 O30 K10 50.6(7) 8_565 3_556
Mo20 O30 K8 112.4(7) . .
K10 O30 K8 51.4(4) 8_565 .
K10 O30 K8 90.3(7) 3_556 .
Mo20 O30 K8 112.4(7) . 6_557
K10 O30 K8 90.3(7) 8_565 6_557
K10 O30 K8 51.4(4) 3_556 6_557
K8 O30 K8 94.7(8) . 6_557
Mo8 O31 Mo20 100.0(7) . .
C1 O33 Mo20 136.4(16) . .
C1 O33 Mo8 133.5(16) . .
Mo20 O33 Mo8 90.1(6) . .
C4 O34 Mo7 123.8(16) . .
C4 O34 K1 104.2(15) . .
Mo7 O34 K1 132.0(6) . .
C2 O35 Mo24 132.6(16) . .
C2 O35 Mo22 137.1(16) . .
Mo24 O35 Mo22 90.3(6) . .
C3 O36 Mo21 124.2(17) . .
C3 O36 K1 99.7(16) . .
Mo21 O36 K1 136.1(6) . .
Mo21 O37 K5 119.5(6) . 6_557
Mo21 O37 K5 119.5(6) . .
K5 O37 K5 90.6(7) 6_557 .
Mo10 O38 Mo21 159.5(9) . .
Mo10 O39 K1 119.0(7) . .
Mo10 O40 Mo12 126.0(8) . .
Mo3 O41 Mo10 108.6(4) . 6_557
Mo3 O41 Mo10 108.6(4) . .
Mo10 O41 Mo10 142.5(9) 6_557 .
Mo3 O42 K1 120.2(8) . .
C13 O43 C13 45(3) . 6_557
C13 O43 Mo3 149(2) . .
C13 O43 Mo3 149(2) 6_557 .
Mo3 O44 Mo10 110.3(7) . .
Mo3 O44 Mo23 107.4(5) . .
Mo10 O44 Mo23 138.6(7) . .
Mo23 O45 Mo12 155.5(7) . .
Mo12 O46 K2 110.0(6) . 5_666
Mo1 O47 K2 107.6(6) . 5_666
C11 O48 Mo10 129.6(11) . .
C11 O48 Mo12 128.9(11) . .
Mo10 O48 Mo12 93.0(5) . .
C12 O49 Mo1 135.1(12) . .
C12 O49 Mo15 132.7(13) . .
Mo1 O49 Mo15 91.8(5) . .
Mo1 O50 Mo15 102.2(5) . .
Mo1 O50 K5 114.6(6) . .
Mo15 O50 K5 116.8(7) . .
Mo15 O51 Mo1 101.6(5) . .
Mo15 O52 K4 110.7(7) . 1_655
Mo3 O53 Mo23 108.0(5) . .
Mo3 O53 Mo5 108.2(7) . .
Mo23 O53 Mo5 133.0(6) . .
Mo22 O55 Mo24 100.5(9) . .
Mo16 O57 K3 106.6(9) . .
Mo16 O57 K7 159.0(11) . 5_566
K3 O57 K7 92.2(7) . 5_566
O58 O58 C16 62.9(13) 6_557 .
O58 O58 O58' 132.6(14) 6_557 .
C16 O58 O58' 71.1(17) . .
O58 O58 Mo14 76.2(5) 6_557 .
C16 O58 Mo14 136.5(18) . .
O58' O58 Mo14 140.9(17) . .
O58 O58' C16 48.3(17) . .
O58 O58' C15 93(2) . .
C16 O58' C15 46.9(19) . .
O58 O58' Mo16 89.0(15) . .
C16 O58' Mo16 134.9(19) . .
C15 O58' Mo16 178(2) . .
O58 O58' K3 170.7(17) . .
C16 O58' K3 138.8(18) . .
C15 O58' K3 92.7(15) . .
Mo16 O58' K3 85.4(8) . .
O62 O62' O62 123(9) 6_557 .
O62' O62 O62 29(4) . 6_557
K8 O65 K8 111.5(11) 4_566 .
O66 O66' K7 140(7) . 5_566
O66 O66' K3 97(6) . .
K7 O66' K3 84(2) 5_566 .
O66' O66 K3 65(5) . .
C13 O74 O78 142(2) . .
C13 O74 Mo23 134(2) . .
O78 O74 Mo23 55.1(12) . .
O75 O75' K4 54(2) . 5_566
O75' O75 K4 109(3) . 5_566
O78' O78 O74 141(2) . .
O78' O78 Mo23 64.2(17) . .
O74 O78 Mo23 76.7(13) . .
O78' O78 K2 95.4(18) . .
O74 O78 K2 119.7(18) . .
Mo23 O78 K2 148.8(14) . .
O78 O78' Mo23 76.0(18) . .
O78 O78' O79 129(2) . .
Mo23 O78' O79 53.3(12) . .
O78 O78' K2 61.6(16) . .
Mo23 O78' K2 131.3(13) . .
O79 O78' K2 160.4(15) . .
O79 O79' Mo23 57(2) . .
O79' O79 Mo23 91(3) . .
O79' O79 O78' 148(3) . .
Mo23 O79 O78' 60.4(13) . .
O81 O81' K6" 76(5) . .
O81 O81' K6 103(6) . .
K6" O81' K6 27.1(9) . .
O81' O81 K6" 88(5) . .
O83 O83' O70 149(6) . 5_666
O84 O84 O84' 131(2) 4_567 .
O87' O87 K7 60(2) . 5_566
O87' O87 K7 60(2) . 2_565
K7 O87 K7 87.6(13) 5_566 2_565
O87 O87' K7 92(2) . 5_566
O87 O87' K7 92(2) . 2_565
K7 O87' K7 105(2) 5_566 2_565
O88' O88 O88 57(3) . 6_557
O88 O88' O88 65(6) . 6_557
K9' O89 K9' 11.1(8) 3_646 8_655
K9' O89 K9 12.7(10) 3_646 3_646
K9' O89 K9 23.4(7) 8_655 3_646
K9' O89 K10 98.3(17) 3_646 .
K9' O89 K10 89.8(12) 8_655 .
K9 O89 K10 110.5(12) 3_646 .
O90 O90' K2 80(4) . 6_557
O90 O90' K2 80(4) . .
K2 O90' K2 93.1(19) 6_557 .
O90' O90 K2 80(3) . 6_557
O90' O90 K2 80(3) . .
K2 O90 K2 93.2(14) 6_557 .
O101 O91 O91' 113(5) 7_575 .
K9 O93 K4 77(4) . 1_655
K9 O93 K9' 12.2(10) . 6_557
K4 O93 K9' 84(3) 1_655 6_557
K9 O93 K9' 12.2(10) . .
K4 O93 K9' 84(3) 1_655 .
K9' O93 K9' 19.0(13) 6_557 .
O33 C1 C2 135(2) . .
O33 C1 C4 135(2) . .
C2 C1 C4 90.1(19) . .
O35 C2 C1 129(2) . .
O35 C2 C3 139(2) . .
C1 C2 C3 92.7(19) . .
O36 C3 C2 135(2) . .
O36 C3 C4 136(3) . .
C2 C3 C4 88.8(19) . .
O36 C3 K1 60.7(14) . .
C2 C3 K1 164.1(16) . .
C4 C3 K1 75.3(15) . .
O34 C4 C1 136(2) . .
O34 C4 C3 136(2) . .
C1 C4 C3 88.3(19) . .
O34 C4 K1 55.8(13) . .
C1 C4 K1 168.1(16) . .
C3 C4 K1 79.9(15) . .
O7 C5 C6 131(2) . .
O7 C5 C8 135(2) . .
C6 C5 C8 94(2) . .
O7 C5 C7 176(2) . .
C6 C5 C7 45.6(14) . .
C8 C5 C7 48.1(14) . .
O12 C6 C5 133(2) . .
O12 C6 C7 136(2) . .
C5 C6 C7 90(2) . .
O11 C7 C6 135(2) . .
O11 C7 C8 135(2) . .
C6 C7 C8 90(2) . .
O11 C7 C5 179(2) . .
C6 C7 C5 44.4(14) . .
C8 C7 C5 45.4(14) . .
O10 C8 C5 137(2) . .
O10 C8 C7 136(2) . .
C5 C8 C7 86.5(19) . .
O10 C8 K6" 88.5(7) . .
C5 C8 K6" 91.2(7) . .
C7 C8 K6" 91.0(7) . .
O10 C8 K6" 88.5(7) . 6_557
C5 C8 K6" 91.2(7) . 6_557
C7 C8 K6" 91.0(7) . 6_557
K6" C8 K6" 177.0(15) . 6_557
O25 C9 C9 133.2(12) . 6_557
O25 C9 C10 136(2) . .
C9 C9 C10 90.7(12) 6_557 .
O21 C10 C9 132(2) . .
O21 C10 C10 138.8(11) . 6_557
C9 C10 C10 89.3(12) . 6_557
O48 C11 C12 133.0(18) . .
O48 C11 C11 138.2(10) . 6_557
C12 C11 C11 88.8(12) . 6_557
O49 C12 C12 133.9(11) . 6_557
O49 C12 C11 134.8(19) . .
C12 C12 C11 91.2(12) 6_557 .
C13 C13 O43 67.4(15) 6_557 .
C13 C13 O74 164.5(17) 6_557 .
O43 C13 O74 110(3) . .
C13 C13 C14 73.6(11) 6_557 .
O43 C13 C14 136(3) . .
O74 C13 C14 113(2) . .
C13 C14 C13 33(2) 6_557 .
C15 C15 C16 73.5(18) 6_557 .
C15 C15 O58' 126.9(15) 6_557 .
C16 C15 O58' 54.1(19) . .
O58 C16 O58 54(3) 6_557 .
O58 C16 C15 163(4) 6_557 .
O58 C16 C15 134(2) . .
O58 C16 C15 134(2) 6_557 6_557
O58 C16 C15 163(4) . 6_557
C15 C16 C15 33(4) . 6_557
O58 C16 O58' 114(3) 6_557 .
O58 C16 O58' 60.6(15) . .
C15 C16 O58' 79(2) . .
C15 C16 O58' 112(3) 6_557 .
O58 C16 O58' 60.6(15) 6_557 6_557
O58 C16 O58' 114(3) . 6_557
C15 C16 O58' 112(3) . 6_557
C15 C16 O58' 79(2) 6_557 6_557
O58' C16 O58' 159(3) . 6_557

loop_
_geom_bond_atom_site_label_1
_geom_bond_atom_site_label_2
_geom_bond_distance
_geom_bond_site_symmetry_2
Mo1 O47 1.695(17) .
Mo1 O50 2.110(13) .
Mo1 O51 2.136(12) .
Mo1 O49 2.283(15) .
Mo1 S5 2.320(5) .
Mo1 S9 2.329(5) .
Mo1 Mo12 2.864(2) .
Mo1 K2 3.827(6) 5_666
Mo1 K5 4.109(14) .
Mo2 O19 1.698(12) .
Mo2 O28 1.762(12) .
Mo2 O20 1.784(14) .
Mo2 O18 2.029(6) .
Mo2 O14 2.045(12) .
Mo2 O21 2.391(11) .
Mo2 K1 3.901(5) .
Mo3 O42 1.678(16) .
Mo3 O44 1.987(15) .
Mo3 O44 1.987(15) 6_557
Mo3 O53 2.029(13) .
Mo3 O53 2.030(13) 6_557
Mo3 O41 2.031(17) .
Mo3 O43 2.21(3) .
Mo4 O9 1.682(16) .
Mo4 O15 2.085(14) 6_557
Mo4 O15 2.085(14) .
Mo4 S2 2.342(5) .
Mo4 S2 2.342(5) 6_557
Mo4 O10 2.435(17) .
Mo4 Mo6 2.863(3) .
Mo4 K7 3.889(6) 5_566
Mo4 K7 3.890(6) 2_565
Mo5 O1 1.688(17) .
Mo5 O53 2.073(13) 6_557
Mo5 O53 2.073(13) .
Mo5 S1 2.326(5) .
Mo5 S1 2.326(5) 6_557
Mo5 O11 2.381(16) .
Mo5 Mo9 2.857(3) .
Mo5 K2 3.730(5) .
Mo5 K2 3.730(5) 6_557
Mo6 O8 1.693(16) .
Mo6 O6 2.131(13) .
Mo6 O6 2.131(13) 6_557
Mo6 O7 2.238(17) .
Mo6 S2 2.335(5) .
Mo6 S2 2.335(5) 6_557
Mo6 K7 4.000(6) 5_566
Mo6 K7 4.000(6) 2_565
Mo7 O29 1.683(18) .
Mo7 O28 2.085(13) .
Mo7 O28 2.085(13) 6_557
Mo7 S13 2.318(5) .
Mo7 S13 2.318(5) 6_557
Mo7 O34 2.512(18) .
Mo7 Mo20 2.843(3) .
Mo8 O32 1.704(18) .
Mo8 O31 2.126(15) .
Mo8 O31 2.126(15) 6_557
Mo8 S14 2.311(6) 6_557
Mo8 S14 2.311(6) .
Mo8 O33 2.347(17) .
Mo8 Mo22 2.849(3) .
Mo9 O2 1.697(18) .
Mo9 O3 2.115(13) .
Mo9 O3 2.115(13) 6_557
Mo9 O12 2.244(16) .
Mo9 S1 2.332(5) .
Mo9 S1 2.332(5) 6_557
Mo9 K2 3.963(5) 6_557
Mo9 K2 3.963(5) .
Mo10 O39 1.705(13) .
Mo10 O38 1.774(13) .
Mo10 O40 1.788(17) .
Mo10 O41 2.039(6) .
Mo10 O44 2.040(11) .
Mo10 O48 2.345(11) .
Mo10 K1 3.893(5) .
Mo11 O27 1.674(12) .
Mo11 O24 2.109(14) .
Mo11 O26 2.117(15) .
Mo11 S6 2.305(6) .
Mo11 S4 2.315(6) .
Mo11 O25 2.324(12) .
Mo11 Mo11 2.880(4) 6_557
Mo11 K4 3.920(11) .
Mo11 K9' 3.95(3) 6_457
Mo11 K9 4.040(18) 1_455
Mo11 K8 4.098(14) .
Mo12 O46 1.695(15) .
Mo12 O45 2.090(13) .
Mo12 O40 2.101(12) .
Mo12 S9 2.316(5) .
Mo12 S5 2.332(5) .
Mo12 O48 2.436(15) .
Mo12 K2 3.719(6) 5_666
Mo13 O5 1.692(19) .
Mo13 O6 2.139(14) 6_557
Mo13 O6 2.139(14) .
Mo13 O7 2.277(15) .
Mo13 S10 2.311(6) .
Mo13 S10 2.311(6) 6_557
Mo13 Mo18 2.863(3) .
Mo14 O13 1.679(16) .
Mo14 O14 1.966(13) .
Mo14 O14 1.966(13) 6_557
Mo14 O15 2.021(14) .
Mo14 O15 2.021(14) 6_557
Mo14 O18 2.048(17) .
Mo14 O58 2.28(2) 6_557
Mo14 O58 2.28(2) .
Mo15 O52 1.686(12) .
Mo15 O51 2.123(13) .
Mo15 O50 2.131(15) .
Mo15 S12 2.312(6) .
Mo15 O49 2.314(12) .
Mo15 S3 2.324(6) .
Mo15 Mo15 2.877(4) 6_557
Mo15 K4 3.931(11) 1_655
Mo16 O16 1.681(18) .
Mo16 O57 1.71(2) .
Mo16 O17 1.816(13) .
Mo16 O15 2.051(15) .
Mo16 O14 2.104(12) .
Mo16 O58' 2.20(2) .
Mo16 K3 3.581(7) .
Mo16 K7 3.775(7) .
Mo16 K3 3.953(7) 5_566
Mo17 O23 1.654(18) .
Mo17 O26 2.133(14) .
Mo17 O24 2.139(13) .
Mo17 S7 2.315(5) .
Mo17 O25 2.316(16) .
Mo17 S11 2.326(6) .
Mo17 Mo19 2.894(2) .
Mo17 K8 4.093(14) .
Mo18 O4 1.675(19) .
Mo18 O3 2.127(13) 6_557
Mo18 O3 2.127(13) .
Mo18 O12 2.278(18) .
Mo18 S10 2.317(6) .
Mo18 S10 2.317(6) 6_557
Mo19 O22 1.645(19) .
Mo19 O17 2.095(13) .
Mo19 O20 2.136(12) .
Mo19 S11 2.325(5) .
Mo19 S7 2.328(5) .
Mo19 O21 2.414(15) .
Mo19 K7 4.080(7) .
Mo20 O30 1.68(2) .
Mo20 O31 2.129(16) 6_557
Mo20 O31 2.129(16) .
Mo20 O33 2.259(17) .
Mo20 S13 2.325(6) .
Mo20 S13 2.325(6) 6_557
Mo20 K8 4.106(15) .
Mo20 K8 4.106(15) 6_557
Mo21 O37 1.674(19) .
Mo21 O38 2.070(15) .
Mo21 O38 2.071(15) 6_557
Mo21 S8 2.306(7) 6_557
Mo21 S8 2.306(7) .
Mo21 O36 2.495(17) .
Mo21 Mo24 2.850(3) .
Mo22 O54 1.682(19) .
Mo22 O55 2.105(17) 6_557
Mo22 O55 2.105(17) .
Mo22 S14 2.319(7) 6_557
Mo22 S14 2.320(7) .
Mo22 O35 2.327(18) .
Mo23 O79 1.56(3) .
Mo23 O78' 1.69(2) .
Mo23 O45 1.795(13) .
Mo23 O78 1.82(3) .
Mo23 O79' 1.85(3) .
Mo23 O53 2.050(14) .
Mo23 O44 2.108(12) .
Mo23 O74 2.16(3) .
Mo24 O56 1.67(2) .
Mo24 O55 2.144(18) .
Mo24 O55 2.144(18) 6_557
Mo24 O35 2.284(17) .
Mo24 S8 2.315(8) .
Mo24 S8 2.315(8) 6_557
S1 K2 3.258(6) .
S1 K6' 3.62(3) .
S2 K7 3.228(7) 5_566
S2 K6" 3.36(3) .
S2 K3 3.401(10) 5_566
S3 Mo15 2.324(6) 6_557
S4 Mo11 2.315(6) 6_557
S4 K4 3.369(15) .
S5 K5 3.207(16) .
S6 Mo11 2.305(6) 6_557
S6 K8 3.256(15) 6_557
S6 K8 3.256(15) .
S6 K9' 3.50(3) 6_457
S6 K9' 3.50(3) 1_455
S6 K10 3.605(17) 8_565
S6 K10 3.605(17) 3_556
S7 K8 3.272(15) .
S8 K5 3.749(16) .
S9 K2 3.215(8) 5_666
S11 K3 3.227(8) .
S12 Mo15 2.313(6) 6_557
S12 K5 3.279(17) 6_557
S12 K5 3.279(17) .
S12 K4 3.359(13) 1_655
S13 K8 3.488(14) .
K1 O39 2.769(15) .
K1 O39 2.769(15) 6_557
K1 O19 2.778(13) .
K1 O19 2.779(13) 6_557
K1 O34 2.962(18) .
K1 O42 3.095(19) .
K1 O36 3.128(18) .
K1 O13 3.341(19) .
K1 C4 3.47(3) .
K1 C3 3.54(3) .
K1 Mo10 3.893(5) 6_557
K2 O1 2.691(12) .
K2 O78 2.70(2) .
K2 O46 2.781(15) 5_666
K2 O90 2.78(3) .
K2 O90' 2.79(4) .
K2 O68 2.896(19) .
K2 O47 2.956(17) 5_666
K2 O78' 3.06(3) .
K2 O2 3.123(15) .
K2 S9 3.215(8) 5_666
K2 Mo12 3.719(6) 5_666
K3 O57 2.69(2) .
K3 O16 2.756(17) 5_566
K3 K6" 2.77(4) 5_566
K3 O58' 3.00(3) .
K3 O17 3.066(14) .
K3 O66' 3.07(9) .
K3 O66 3.360(18) .
K3 S2 3.401(10) 5_566
K3 K6 3.588(15) 5_566
K3 Mo16 3.953(7) 5_566
K4 O93 2.67(13) 1_455
K4 O75 2.87(2) 5_566
K4 O75 2.87(2) 2_565
K4 O27 2.955(17) 6_557
K4 O27 2.955(17) .
K4 O52 3.006(18) 1_455
K4 O52 3.006(18) 6_457
K4 K9 3.12(2) 1_455
K4 O75' 3.34(3) 5_566
K4 O75' 3.34(3) 2_565
K4 S12 3.359(13) 1_455
K5 O82 2.74(4) .
K5 O80 2.74(4) .
K5 O50 2.755(19) .
K5 O37 3.15(2) .
K5 K5 4.48(4) 6_557
K6 K6' 1.28(3) .
K6 K6" 1.52(4) .
K6 O81' 3.33(7) .
K6 K3 3.588(15) 5_566
K6" K3 2.77(4) 5_566
K6" K6' 2.78(4) .
K6" O81 2.87(5) .
K6" O81' 2.96(7) .
K6" C8 3.42(4) .
K6' O73 2.64(4) 5_566
K6' O61 2.71(3) .
K6' O69 2.94(3) 5_666
K6' K3 4.55(3) 5_566
K7 O77 2.77(2) .
K7 O57 2.86(2) 5_566
K7 O87' 2.89(4) 5_566
K7 O66' 2.90(9) 5_566
K7 O16 2.908(19) .
K7 O9 2.951(13) 5_566
K7 O8 3.158(14) 5_566
K7 O22 3.160(16) .
K7 O17 3.226(17) .
K7 S2 3.228(7) 5_566
K7 O87 3.32(4) 5_566
K8 O24 2.675(18) .
K8 K10 2.718(18) 8_565
K8 O65 2.73(2) .
K8 O30 3.16(2) .
K8 O29 3.25(2) .
K8 K10 4.44(2) 3_556
K9' K9' 1.09(6) 6_557
K9' K9 1.13(3) .
K9' O89 1.78(5) 3_656
K9' O89 2.78(5) 8_665
K9' O4 2.85(4) 3_656
K9' O27 2.90(3) 6_657
K9' O5 2.96(4) 3_656
K9' O93 3.30(13) .
K9' S6 3.50(3) 1_655
K9' K10 3.77(4) 3_656
K9' Mo11 3.95(3) 6_657
K9' K4 4.04(3) 1_655
K9 K9' 1.13(3) 6_557
K9 O93 2.34(13) .
K9 O4 2.74(3) 3_656
K9 O89 2.79(4) 8_665
K9 O89 2.79(4) 3_656
K9 O27 2.87(2) 1_655
K9 O27 2.87(2) 6_657
K9 K4 3.12(2) 1_655
K9 Mo11 4.040(18) 1_655
K9 Mo11 4.040(18) 6_657
K9 K10 4.83(3) 8_665
K10 O60 2.47(2) .
K10 K10 2.65(3) 6_557
K10 K8 2.718(18) 8
K10 O5 2.92(2) .
K10 O89 3.08(4) .
K10 O30 3.11(2) 3_546
K10 O23 3.29(2) 5_566
K10 S6 3.606(17) 3_546
K10 K9' 3.77(4) 3_646
K10 K9' 4.13(3) 8_655
K10 K8 4.44(2) 3_546
K10 K9 4.83(3) 3_646
O1 K2 2.691(12) 6_557
O2 K2 3.123(15) 6_557
O4 K9 2.74(3) 3_646
O4 K9' 2.85(4) 3_646
O4 K9' 2.85(4) 8_655
O5 K10 2.92(2) 6_557
O5 K9' 2.96(4) 3_646
O5 K9' 2.96(4) 8_655
O7 C5 1.29(3) .
O8 K7 3.158(14) 5_566
O8 K7 3.158(14) 2_565
O9 K7 2.951(13) 5_566
O9 K7 2.951(13) 2_565
O10 C8 1.20(3) .
O11 C7 1.25(3) .
O12 C6 1.27(3) .
O16 K3 2.756(17) 5_566
O18 Mo2 2.029(6) 6_557
O21 C10 1.24(2) .
O23 K10 3.29(2) 5_566
O25 C9 1.22(2) .
O27 K9 2.87(2) 1_455
O27 K9' 2.90(3) 6_457
O29 K8 3.25(2) 6_557
O30 K10 3.11(2) 8_565
O30 K10 3.11(2) 3_556
O30 K8 3.16(2) 6_557
O33 C1 1.22(3) .
O34 C4 1.23(3) .
O35 C2 1.25(3) .
O36 C3 1.20(3) .
O37 K5 3.15(2) 6_557
O41 Mo10 2.039(6) 6_557
O43 C13 1.08(3) .
O43 C13 1.08(3) 6_557
O46 K2 2.781(14) 5_666
O47 K2 2.957(17) 5_666
O48 C11 1.24(2) .
O49 C12 1.24(2) .
O52 K4 3.006(18) 1_655
O57 K7 2.86(2) 5_566
O58 O58 1.09(4) 6_557
O58 C16 1.19(3) .
O58 O58' 1.39(3) .
O58' C16 1.51(3) .
O58' C15 1.83(5) .
O62' O62 0.61(3) 6_557
O62' O62 0.61(3) .
O62 O62 1.08(7) 6_557
O65 K8 2.73(2) 4_566
O66' O66 1.04(9) .
O66' K7 2.90(9) 5_566
O69 K6' 2.94(3) 5_666
O70 O83' 1.81(8) 5_666
O73 K6' 2.64(4) 5_566
O74 C13 1.27(4) .
O74 O78 1.66(4) .
O75' O75 1.00(3) .
O75' K4 3.34(3) 5_566
O75 K4 2.87(2) 5_566
O78 O78' 1.20(4) .
O78' O79 1.78(4) .
O79' O79 0.98(3) .
O81' O81 0.81(6) .
O83' O83 1.35(8) .
O83' O70 1.81(8) 5_666
O84' O84 1.66(5) .
O84 O84 1.18(9) 4_567
O85' O85 1.39(5) .
O87 O87' 1.53(8) .
O87 K7 3.32(4) 5_566
O87 K7 3.32(4) 2_565
O87' K7 2.89(4) 5_566
O87' K7 2.89(4) 2_565
O88 O88' 1.34(8) .
O88 O88 1.44(9) 6_557
O88' O88 1.34(8) 6_557
O89 K9' 1.78(5) 3_646
O89 K9' 2.78(5) 8_655
O89 K9 2.79(4) 3_646
O90' O90 0.96(7) .
O90' K2 2.79(4) 6_557
O90 K2 2.78(3) 6_557
O91 O101 1.31(8) 7_575
O91 O91' 1.49(8) .
O93 K4 2.67(13) 1_655
O93 K9' 3.30(13) 6_557
O100 O100 1.6(2) 4_556
O101 O91 1.31(8) 7_576
C1 C2 1.44(3) .
C1 C4 1.49(3) .
C2 C3 1.45(4) .
C3 C4 1.51(3) .
C5 C6 1.41(3) .
C5 C8 1.44(3) .
C5 C7 2.01(4) .
C6 C7 1.44(3) .
C7 C8 1.50(3) .
C8 K6" 3.42(4) 6_557
C9 C9 1.46(4) 6_557
C9 C10 1.47(2) .
C10 C10 1.49(5) 6_557
C11 C12 1.47(2) .
C11 C11 1.48(4) 6_557
C12 C12 1.42(4) 6_557
C13 C13 0.83(5) 6_557
C13 C14 1.47(4) .
C14 C13 1.47(4) 6_557
C15 C15 0.77(8) 6_557
C15 C16 1.36(5) .
C16 O58 1.19(3) 6_557
C16 C15 1.36(5) 6_557
C16 O58' 1.51(3) 6_557
